data_7717336
loop_
_publ_author_name
'Fener, Benjamin'
'Sch\"uler, Philipp'
'Liebing, Phil'
'G\"orls, Helmar'
'Westerhausen, Matthias'

_publ_section_title
;
 Syntheses and Structures of Dimesitylphosphinite Complexes of the Alkali
 Metals as well as Their Catalytic Activity in Hydro-phosphorylation
 Reactions
;
_journal_name_full 'Dalton Transactions'
_journal_paper_doi 10.1039/D4DT02721C
_journal_year 2024
_chemical_formula_moiety 'C172 H234 K8 O16 P8 [+ solvent]'
_chemical_formula_sum 'C172 H234 K8 O16 P8'
_chemical_formula_weight 3118.14
_space_group_crystal_system monoclinic
_space_group_IT_number 14
_space_group_name_Hall '-P 2yn'
_space_group_name_H-M_alt 'P 1 21/n 1'
_atom_sites_solution_hydrogens geom
_atom_sites_solution_primary direct
_atom_sites_solution_secondary difmap
_audit_creation_method SHELXL-2018/3
_audit_update_record
;
2024-10-18 deposited with the CCDC.	2024-10-23 downloaded from the CCDC.
;
_cell_angle_alpha 90
_cell_angle_beta 104.325(1)
_cell_angle_gamma 90
_cell_formula_units_Z 2
_cell_length_a 16.0585(2)
_cell_length_b 20.2473(3)
_cell_length_c 28.3626(3)
_cell_measurement_reflns_used 97029
_cell_measurement_temperature 133(2)
_cell_measurement_theta_max 27.484
_cell_measurement_theta_min 1.249
_cell_volume 8935.1(2)
_computing_cell_refinement DENZO
_computing_data_collection COLLECT
_computing_data_reduction DENZO
_computing_molecular_graphics SHELXTL/PC
_computing_publication_material 'SHELXL-2018/3 (Sheldrick, 2018)'
_computing_structure_refinement 'SHELXL-2018/3 (Sheldrick, 2018)'
_computing_structure_solution 'SHELXT 2018/2 (Sheldrick, 2018)'
_diffrn_ambient_temperature 133(2)
_diffrn_measured_fraction_theta_full 0.999
_diffrn_measured_fraction_theta_max 0.999
_diffrn_measurement_device_type KappaCCD
_diffrn_measurement_method 'phi + omega - scans'
_diffrn_radiation_type MoK\a
_diffrn_radiation_wavelength 0.71073
_diffrn_reflns_av_R_equivalents 0.0674
_diffrn_reflns_av_unetI/netI 0.0678
_diffrn_reflns_Laue_measured_fraction_full 0.999
_diffrn_reflns_Laue_measured_fraction_max 0.999
_diffrn_reflns_limit_h_max 20
_diffrn_reflns_limit_h_min -20
_diffrn_reflns_limit_k_max 26
_diffrn_reflns_limit_k_min -26
_diffrn_reflns_limit_l_max 36
_diffrn_reflns_limit_l_min -36
_diffrn_reflns_number 97029
_diffrn_reflns_point_group_measured_fraction_full 0.999
_diffrn_reflns_point_group_measured_fraction_max 0.999
_diffrn_reflns_theta_full 25.242
_diffrn_reflns_theta_max 27.484
_diffrn_reflns_theta_min 1.249
_exptl_absorpt_coefficient_mu 0.321
_exptl_absorpt_correction_T_max 0.7456
_exptl_absorpt_correction_T_min 0.7048
_exptl_absorpt_correction_type multi-scan
_exptl_absorpt_process_details
; 
 SADABS 2016/2: Krause, L., Herbst-Irmer, R., Sheldrick G.M. & Stalke D., 
 J. Appl. Cryst. 48 (2015) 3-10 
;
_exptl_crystal_colour colourless
_exptl_crystal_density_diffrn 1.159
_exptl_crystal_density_method 'not measured'
_exptl_crystal_description prism
_exptl_crystal_F_000 3332
_exptl_crystal_size_max 0.082
_exptl_crystal_size_mid 0.080
_exptl_crystal_size_min 0.074
_refine_diff_density_max 0.726
_refine_diff_density_min -0.433
_refine_diff_density_rms 0.065
_refine_ls_extinction_method none
_refine_ls_goodness_of_fit_ref 1.073
_refine_ls_hydrogen_treatment constr
_refine_ls_matrix_type full
_refine_ls_number_parameters 1082
_refine_ls_number_reflns 20499
_refine_ls_number_restraints 162
_refine_ls_restrained_S_all 1.071
_refine_ls_R_factor_all 0.1179
_refine_ls_R_factor_gt 0.0727
_refine_ls_shift/su_max 0.002
_refine_ls_shift/su_mean 0.000
_refine_ls_structure_factor_coef Fsqd
_refine_ls_weighting_details 'w=1/[\s^2^(Fo^2^)+(0.0492P)^2^+13.7446P] where P=(Fo^2^+2Fc^2^)/3'
_refine_ls_weighting_scheme calc
_refine_ls_wR_factor_gt 0.1498
_refine_ls_wR_factor_ref 0.1688
_reflns_Friedel_coverage 0.000
_reflns_number_gt 13373
_reflns_number_total 20499
_reflns_threshold_expression 'I > 2\s(I)'
_cod_data_source_file d4dt02721c2.cif
_cod_data_source_block FO7521
_cod_original_sg_symbol_H-M 'P 21/n'
_cod_database_code 7717336
_shelx_shelxl_version_number 2018/3
_shelx_space_group_comment
; 
The symmetry employed for this shelxl refinement is uniquely defined 
by the following loop, which should always be used as a source of 
symmetry information in preference to the above space-group names. 
They are only intended as comments. 
;
_shelx_estimated_absorpt_t_min 0.974
_shelx_estimated_absorpt_t_max 0.977

loop_
_space_group_symop_operation_xyz
'x, y, z'
'-x+1/2, y+1/2, -z+1/2'
'-x, -y, -z'
'x-1/2, -y-1/2, z-1/2'

loop_
_atom_site_label
_atom_site_type_symbol
_atom_site_fract_x
_atom_site_fract_y
_atom_site_fract_z
_atom_site_U_iso_or_equiv
_atom_site_adp_type
_atom_site_occupancy
_atom_site_site_symmetry_order
_atom_site_calc_flag
_atom_site_refinement_flags_posn
_atom_site_refinement_flags_adp
_atom_site_refinement_flags_occupancy
_atom_site_disorder_assembly
_atom_site_disorder_group
K1 K 0.65289(5) 0.84989(4) 0.47107(3) 0.03517(18) Uani 1 1 d . . . . .
K2 K 0.77925(5) 0.68683(4) 0.49144(2) 0.03207(17) Uani 1 1 d . . . . .
K3 K 0.59725(5) 0.71227(4) 0.37859(2) 0.03301(18) Uani 1 1 d . . . . .
K4 K 0.80836(5) 0.80771(5) 0.39310(3) 0.0412(2) Uani 1 1 d . . . . .
P1 P 0.59358(6) 0.71864(5) 0.52570(3) 0.0316(2) Uani 1 1 d . . . . .
P2 P 0.85436(6) 0.83471(5) 0.54064(3) 0.0362(2) Uani 1 1 d . . . . .
P3 P 0.77503(6) 0.65422(7) 0.34798(3) 0.0481(3) Uani 1 1 d . . . . .
P4 P 0.61615(6) 0.86644(5) 0.32257(3) 0.0376(2) Uani 1 1 d . . . . .
O1 O 0.61167(14) 0.72160(11) 0.47396(8) 0.0312(5) Uani 1 1 d . . . . .
O2 O 0.82102(15) 0.81532(12) 0.48586(8) 0.0358(6) Uani 1 1 d . . . . .
O3 O 0.76432(15) 0.67867(13) 0.39837(8) 0.0384(6) Uani 1 1 d . . . . .
O4 O 0.64424(14) 0.84521(12) 0.37761(8) 0.0348(6) Uani 1 1 d . . . . .
O5 O 0.5224(2) 0.91137(15) 0.50083(12) 0.0640(9) Uani 1 1 d . . . . .
O7 O 0.51346(19) 0.59722(16) 0.34485(10) 0.0590(8) Uani 1 1 d . . . . .
O8 O 0.89746(19) 0.90156(18) 0.36229(10) 0.0667(10) Uani 1 1 d . . . . .
C1 C 0.6456(2) 0.63956(17) 0.55266(11) 0.0298(7) Uani 1 1 d . . . . .
C2 C 0.7127(2) 0.64186(18) 0.59568(11) 0.0353(8) Uani 1 1 d . . . . .
C3 C 0.7541(2) 0.58381(19) 0.61468(12) 0.0378(9) Uani 1 1 d . . . . .
H3A H 0.798539 0.586164 0.643833 0.045 Uiso 1 1 calc R U . . .
C4 C 0.7335(2) 0.52299(18) 0.59300(12) 0.0353(8) Uani 1 1 d . . . . .
C5 C 0.6693(2) 0.52108(17) 0.54978(12) 0.0326(8) Uani 1 1 d . . . . .
H5A H 0.655051 0.480032 0.533572 0.039 Uiso 1 1 calc R U . . .
C6 C 0.6254(2) 0.57784(16) 0.52974(11) 0.0279(7) Uani 1 1 d . . . . .
C7 C 0.7430(3) 0.70533(19) 0.62231(12) 0.0462(10) Uani 1 1 d . . . . .
H7A H 0.695135 0.726002 0.632559 0.069 Uiso 1 1 calc R U . . .
H7B H 0.763735 0.735418 0.600670 0.069 Uiso 1 1 calc R U . . .
H7C H 0.789702 0.695783 0.651000 0.069 Uiso 1 1 calc R U . . .
C8 C 0.7786(3) 0.4608(2) 0.61440(15) 0.0505(10) Uani 1 1 d . . . . .
H8A H 0.736920 0.430531 0.622883 0.076 Uiso 1 1 calc R U . . .
H8B H 0.823295 0.471660 0.643725 0.076 Uiso 1 1 calc R U . . .
H8C H 0.804859 0.439680 0.590544 0.076 Uiso 1 1 calc R U . . .
C9 C 0.5568(2) 0.57030(17) 0.48279(11) 0.0338(8) Uani 1 1 d . . . . .
H9A H 0.564494 0.604356 0.459682 0.051 Uiso 1 1 calc R U . . .
H9B H 0.499985 0.575129 0.489323 0.051 Uiso 1 1 calc R U . . .
H9C H 0.561486 0.526521 0.468934 0.051 Uiso 1 1 calc R U . . .
C10 C 0.4777(2) 0.69790(17) 0.51966(12) 0.0343(8) Uani 1 1 d . . . . .
C11 C 0.4512(3) 0.6882(2) 0.56308(13) 0.0445(10) Uani 1 1 d . . . . .
C12 C 0.3653(3) 0.6765(2) 0.56164(16) 0.0587(12) Uani 1 1 d . . . . .
H12A H 0.349456 0.669512 0.591375 0.070 Uiso 1 1 calc R U . . .
C13 C 0.3013(3) 0.6746(2) 0.51803(16) 0.0522(11) Uani 1 1 d . . . . .
C14 C 0.3275(2) 0.6878(2) 0.47626(15) 0.0452(9) Uani 1 1 d . . . . .
H14A H 0.285178 0.688530 0.446185 0.054 Uiso 1 1 calc R U . . .
C15 C 0.4127(2) 0.70019(18) 0.47573(13) 0.0370(8) Uani 1 1 d . . . . .
C16 C 0.5139(3) 0.6925(3) 0.61233(14) 0.0636(14) Uani 1 1 d . . . . .
H16A H 0.546417 0.733779 0.614683 0.095 Uiso 1 1 calc R U . . .
H16B H 0.553597 0.654941 0.616524 0.095 Uiso 1 1 calc R U . . .
H16C H 0.482301 0.691378 0.637799 0.095 Uiso 1 1 calc R U . . .
C17 C 0.2081(3) 0.6590(3) 0.51616(19) 0.0787(16) Uani 1 1 d . . . . .
H17A H 0.196156 0.670022 0.547476 0.118 Uiso 1 1 calc R U . . .
H17B H 0.197503 0.611802 0.509511 0.118 Uiso 1 1 calc R U . . .
H17C H 0.170529 0.684943 0.490290 0.118 Uiso 1 1 calc R U . . .
C18 C 0.4287(2) 0.7159(2) 0.42663(13) 0.0481(10) Uani 1 1 d . . . . .
H18A H 0.463211 0.756278 0.429044 0.072 Uiso 1 1 calc R U . . .
H18B H 0.373662 0.722457 0.402806 0.072 Uiso 1 1 calc R U . . .
H18C H 0.459715 0.679205 0.416195 0.072 Uiso 1 1 calc R U . . .
C19 C 0.8235(2) 0.92359(17) 0.54295(12) 0.0358(8) Uani 1 1 d . . . . .
C20 C 0.8496(2) 0.97338(18) 0.51427(12) 0.0379(9) Uani 1 1 d . . . . .
C21 C 0.8259(3) 1.0384(2) 0.51842(14) 0.0477(10) Uani 1 1 d . . . . .
H21A H 0.844719 1.071076 0.499374 0.057 Uiso 1 1 calc R U . . .
C22 C 0.7759(3) 1.0574(2) 0.54926(16) 0.0546(11) Uani 1 1 d . . . . .
C23 C 0.7470(3) 1.0084(2) 0.57534(15) 0.0518(11) Uani 1 1 d . . . . .
H23A H 0.710728 1.020354 0.595817 0.062 Uiso 1 1 calc R U . . .
C24 C 0.7691(3) 0.9421(2) 0.57268(13) 0.0437(9) Uani 1 1 d . . . . .
C25 C 0.9011(3) 0.9576(2) 0.47827(13) 0.0453(10) Uani 1 1 d . . . . .
H25A H 0.956729 0.939055 0.495378 0.068 Uiso 1 1 calc R U . . .
H25B H 0.910271 0.997995 0.461234 0.068 Uiso 1 1 calc R U . . .
H25C H 0.869852 0.925326 0.454638 0.068 Uiso 1 1 calc R U . . .
C26 C 0.7535(4) 1.1293(2) 0.5540(2) 0.0832(17) Uani 1 1 d . . . . .
H26A H 0.709639 1.132730 0.572548 0.125 Uiso 1 1 calc R U . . .
H26B H 0.731381 1.148373 0.521587 0.125 Uiso 1 1 calc R U . . .
H26C H 0.805132 1.153461 0.571080 0.125 Uiso 1 1 calc R U . . .
C27 C 0.7316(3) 0.8932(2) 0.60246(14) 0.0535(11) Uani 1 1 d . . . . .
H27A H 0.712117 0.853648 0.582941 0.080 Uiso 1 1 calc R U . . .
H27B H 0.682852 0.913531 0.611985 0.080 Uiso 1 1 calc R U . . .
H27C H 0.775741 0.880909 0.631687 0.080 Uiso 1 1 calc R U . . .
C28 C 0.9749(2) 0.84041(18) 0.55750(13) 0.0402(9) Uani 1 1 d . . . . .
C29 C 1.0124(3) 0.8577(2) 0.60675(13) 0.0491(11) Uani 1 1 d . . . . .
C30 C 1.1016(3) 0.8536(2) 0.62476(16) 0.0577(13) Uani 1 1 d . . . . .
H30A H 1.125694 0.865754 0.657662 0.069 Uiso 1 1 calc R U . . .
C31 C 1.1557(3) 0.8331(2) 0.59736(17) 0.0575(13) Uani 1 1 d . . . . .
C32 C 1.1181(3) 0.8153(2) 0.54935(15) 0.0515(11) Uani 1 1 d . . . . .
H32A H 1.154081 0.800346 0.529522 0.062 Uiso 1 1 calc R U . . .
C33 C 1.0292(2) 0.81877(19) 0.52921(14) 0.0425(9) Uani 1 1 d . . . . .
C34 C 0.9588(3) 0.8773(3) 0.64042(15) 0.0700(15) Uani 1 1 d . . . . .
H34A H 0.929150 0.918808 0.629254 0.105 Uiso 1 1 calc R U . . .
H34B H 0.995682 0.883181 0.673284 0.105 Uiso 1 1 calc R U . . .
H34C H 0.916333 0.842675 0.640891 0.105 Uiso 1 1 calc R U . . .
C35 C 1.2522(3) 0.8292(3) 0.6181(2) 0.0860(19) Uani 1 1 d . . . . .
H35A H 1.278982 0.809566 0.593907 0.129 Uiso 1 1 calc R U . . .
H35B H 1.264664 0.801875 0.647505 0.129 Uiso 1 1 calc R U . . .
H35C H 1.275171 0.873755 0.626230 0.129 Uiso 1 1 calc R U . . .
C36 C 0.9989(3) 0.7962(2) 0.47688(14) 0.0512(11) Uani 1 1 d . . . . .
H36A H 1.047626 0.778101 0.466008 0.077 Uiso 1 1 calc R U . . .
H36B H 0.974682 0.833821 0.456289 0.077 Uiso 1 1 calc R U . . .
H36C H 0.954815 0.762033 0.474449 0.077 Uiso 1 1 calc R U . . .
C37 C 0.8883(2) 0.6770(2) 0.34812(13) 0.0461(10) Uani 1 1 d . . . . .
C38 C 0.9026(3) 0.7221(3) 0.31311(15) 0.0664(15) Uani 1 1 d . . . . .
C39 C 0.9869(3) 0.7410(3) 0.31293(17) 0.0702(15) Uani 1 1 d . . . . .
H39A H 0.995506 0.771766 0.289308 0.084 Uiso 1 1 calc R U . . .
C40 C 1.0574(2) 0.7158(2) 0.34623(16) 0.0526(11) Uani 1 1 d . . . . .
C41 C 1.0422(2) 0.6740(2) 0.38103(15) 0.0442(9) Uani 1 1 d . . . . .
H41A H 1.090180 0.657466 0.404812 0.053 Uiso 1 1 calc R U . . .
C42 C 0.9609(2) 0.65446(19) 0.38346(13) 0.0385(9) Uani 1 1 d . . . . .
C43 C 0.8333(6) 0.7625(13) 0.2770(4) 0.063(5) Uani 0.70(4) 1 d . . P A 1
H43A H 0.788627 0.776319 0.293037 0.094 Uiso 0.70(4) 1 calc R U P A 1
H43B H 0.807482 0.735119 0.248650 0.094 Uiso 0.70(4) 1 calc R U P A 1
H43C H 0.859772 0.801579 0.266462 0.094 Uiso 0.70(4) 1 calc R U P A 1
C43A C 0.8225(18) 0.7267(15) 0.2665(10) 0.047(6) Uani 0.30(4) 1 d . . P A 2
H43D H 0.776848 0.753176 0.274610 0.070 Uiso 0.30(4) 1 calc R U P A 2
H43E H 0.800839 0.682210 0.256901 0.070 Uiso 0.30(4) 1 calc R U P A 2
H43F H 0.840846 0.747564 0.239586 0.070 Uiso 0.30(4) 1 calc R U P A 2
C44 C 1.1475(3) 0.7355(3) 0.3439(2) 0.0718(15) Uani 1 1 d . . . . .
H44A H 1.178041 0.754503 0.375134 0.108 Uiso 1 1 calc R U . . .
H44B H 1.144057 0.768204 0.318024 0.108 Uiso 1 1 calc R U . . .
H44C H 1.178418 0.696378 0.336952 0.108 Uiso 1 1 calc R U . . .
C45 C 0.9522(2) 0.6106(2) 0.42470(14) 0.0474(10) Uani 1 1 d . . . . .
H45A H 0.921966 0.569959 0.411589 0.071 Uiso 1 1 calc R U . . .
H45B H 0.919502 0.633639 0.444639 0.071 Uiso 1 1 calc R U . . .
H45C H 1.009420 0.599462 0.444779 0.071 Uiso 1 1 calc R U . . .
C46 C 0.7828(7) 0.5501(6) 0.3498(3) 0.038(3) Uani 0.54(2) 1 d G . P B 1
C47 C 0.7970(6) 0.5203(7) 0.3083(3) 0.029(2) Uani 0.54(2) 1 d G . P B 1
C48 C 0.7923(5) 0.4520(7) 0.3034(3) 0.038(3) Uani 0.54(2) 1 d G . P B 1
H48A H 0.801956 0.431698 0.275048 0.046 Uiso 0.54(2) 1 calc R U P B 1
C49 C 0.7733(5) 0.4135(6) 0.3400(4) 0.033(3) Uani 0.54(2) 1 d G . P B 1
C50 C 0.7591(6) 0.4433(6) 0.3814(3) 0.036(2) Uani 0.54(2) 1 d G . P B 1
H50A H 0.746167 0.416960 0.406419 0.043 Uiso 0.54(2) 1 calc R U P B 1
C51 C 0.7639(8) 0.5116(6) 0.3864(3) 0.032(3) Uani 0.54(2) 1 d G . P B 1
C52 C 0.8152(8) 0.5582(9) 0.2666(4) 0.045(3) Uani 0.54(2) 1 d . . P B 1
H52A H 0.811952 0.528366 0.238953 0.068 Uiso 0.54(2) 1 calc R U P B 1
H52B H 0.872902 0.577478 0.276414 0.068 Uiso 0.54(2) 1 calc R U P B 1
H52C H 0.772677 0.593554 0.256986 0.068 Uiso 0.54(2) 1 calc R U P B 1
C53 C 0.7665(8) 0.3388(7) 0.3358(5) 0.052(3) Uani 0.54(2) 1 d . . P B 1
H53A H 0.797631 0.318680 0.366547 0.079 Uiso 0.54(2) 1 calc R U P B 1
H53B H 0.791682 0.323748 0.309500 0.079 Uiso 0.54(2) 1 calc R U P B 1
H53C H 0.705946 0.325702 0.328628 0.079 Uiso 0.54(2) 1 calc R U P B 1
C54 C 0.7391(15) 0.5458(10) 0.4302(5) 0.047(6) Uani 0.54(2) 1 d . . P B 1
H54A H 0.694855 0.579252 0.418043 0.056 Uiso 0.54(2) 1 calc R U P B 1
H54B H 0.789991 0.566932 0.450929 0.056 Uiso 0.54(2) 1 calc R U P B 1
H54C H 0.716745 0.512714 0.449097 0.070 Uiso 0.54(2) 1 calc R U P B 1
C46A C 0.7788(8) 0.5727(6) 0.3446(4) 0.020(2) Uani 0.46(2) 1 d G . P B 2
C47A C 0.7936(7) 0.5487(7) 0.3015(4) 0.036(3) Uani 0.46(2) 1 d G . P B 2
C48A C 0.7837(8) 0.4818(8) 0.2907(5) 0.049(4) Uani 0.46(2) 1 d G . P B 2
H48B H 0.793825 0.465411 0.261220 0.059 Uiso 0.46(2) 1 calc R U P B 2
C49A C 0.7590(7) 0.4389(7) 0.3230(6) 0.048(3) Uani 0.46(2) 1 d G . P B 2
C50A C 0.7442(7) 0.4628(6) 0.3661(6) 0.035(3) Uani 0.46(2) 1 d G . P B 2
H50B H 0.727352 0.433491 0.388184 0.042 Uiso 0.46(2) 1 calc R U P B 2
C51A C 0.7541(9) 0.5298(5) 0.3769(4) 0.028(3) Uani 0.46(2) 1 d G . P B 2
C52A C 0.8099(10) 0.5915(9) 0.2603(5) 0.044(3) Uani 0.46(2) 1 d . . P B 2
H52D H 0.867163 0.611321 0.270427 0.066 Uiso 0.46(2) 1 calc R U P B 2
H52E H 0.766441 0.626441 0.252557 0.066 Uiso 0.46(2) 1 calc R U P B 2
H52F H 0.806399 0.563987 0.231408 0.066 Uiso 0.46(2) 1 calc R U P B 2
C53A C 0.7453(10) 0.3644(8) 0.3115(9) 0.063(5) Uani 0.46(2) 1 d . . P B 2
H53D H 0.772615 0.338542 0.340376 0.094 Uiso 0.46(2) 1 calc R U P B 2
H53E H 0.771110 0.352751 0.284666 0.094 Uiso 0.46(2) 1 calc R U P B 2
H53F H 0.683645 0.354734 0.302068 0.094 Uiso 0.46(2) 1 calc R U P B 2
C54A C 0.7441(19) 0.5422(10) 0.4287(8) 0.049(7) Uani 0.46(2) 1 d . . P B 2
H54D H 0.701173 0.576850 0.427820 0.059 Uiso 0.46(2) 1 calc R U P B 2
H54E H 0.799411 0.556292 0.449584 0.059 Uiso 0.46(2) 1 calc R U P B 2
H54F H 0.725486 0.501437 0.441596 0.074 Uiso 0.46(2) 1 calc R U P B 2
C55 C 0.5137(2) 0.81891(19) 0.30045(12) 0.0353(8) Uani 1 1 d . . . . .
C56 C 0.4434(2) 0.82532(19) 0.32204(12) 0.0356(8) Uani 1 1 d . . . . .
C57 C 0.3720(2) 0.7847(2) 0.30674(13) 0.0427(10) Uani 1 1 d . . . . .
H57A H 0.325280 0.789396 0.321472 0.051 Uiso 1 1 calc R U . . .
C58 C 0.3669(2) 0.7375(2) 0.27060(13) 0.0473(10) Uani 1 1 d . . . . .
C59 C 0.4360(2) 0.7308(2) 0.25022(13) 0.0491(11) Uani 1 1 d . . . . .
H59A H 0.433620 0.698600 0.225592 0.059 Uiso 1 1 calc R U . . .
C60 C 0.5091(2) 0.7698(2) 0.26459(12) 0.0424(10) Uani 1 1 d . . . . .
C61 C 0.4424(2) 0.87597(19) 0.36092(14) 0.0417(9) Uani 1 1 d . . . . .
H61A H 0.397588 0.864599 0.377515 0.063 Uiso 1 1 calc R U . . .
H61B H 0.430565 0.919693 0.345947 0.063 Uiso 1 1 calc R U . . .
H61C H 0.498444 0.876500 0.384548 0.063 Uiso 1 1 calc R U . . .
C62 C 0.2877(3) 0.6946(3) 0.25427(17) 0.0713(15) Uani 1 1 d . . . . .
H62A H 0.236059 0.722029 0.250216 0.107 Uiso 1 1 calc R U . . .
H62B H 0.287676 0.660566 0.278818 0.107 Uiso 1 1 calc R U . . .
H62C H 0.287985 0.673567 0.223206 0.107 Uiso 1 1 calc R U . . .
C63 C 0.5813(2) 0.7571(3) 0.24001(14) 0.0561(12) Uani 1 1 d . . . . .
H63A H 0.612450 0.798332 0.238412 0.084 Uiso 1 1 calc R U . . .
H63B H 0.557322 0.740442 0.206998 0.084 Uiso 1 1 calc R U . . .
H63C H 0.620875 0.724263 0.258735 0.084 Uiso 1 1 calc R U . . .
C64 C 0.5716(2) 0.9522(2) 0.31743(14) 0.0443(10) Uani 1 1 d . . . . .
C65 C 0.5195(3) 0.9734(2) 0.27182(17) 0.0614(14) Uani 1 1 d . . . . .
C66 C 0.4860(3) 1.0367(3) 0.2671(2) 0.0798(19) Uani 1 1 d . . . . .
H66A H 0.448728 1.049011 0.236867 0.096 Uiso 1 1 calc R U . . .
C67 C 0.5034(3) 1.0820(3) 0.3033(2) 0.0744(17) Uani 1 1 d . . . . .
C68 C 0.5590(3) 1.0629(2) 0.34649(18) 0.0615(13) Uani 1 1 d . . . . .
H68A H 0.574219 1.094368 0.372031 0.074 Uiso 1 1 calc R U . . .
C69 C 0.5938(2) 0.9996(2) 0.35437(16) 0.0497(11) Uani 1 1 d . . . . .
C70 C 0.5001(3) 0.9292(3) 0.22763(16) 0.0804(18) Uani 1 1 d . . . . .
H70A H 0.550564 0.901875 0.227668 0.121 Uiso 1 1 calc R U . . .
H70B H 0.486073 0.956330 0.198119 0.121 Uiso 1 1 calc R U . . .
H70C H 0.451240 0.900585 0.228380 0.121 Uiso 1 1 calc R U . . .
C71 C 0.4654(4) 1.1513(3) 0.2977(3) 0.109(2) Uani 1 1 d . . . . .
H71A H 0.428959 1.157282 0.320416 0.163 Uiso 1 1 calc R U . . .
H71B H 0.430842 1.157425 0.264265 0.163 Uiso 1 1 calc R U . . .
H71C H 0.511980 1.183916 0.304697 0.163 Uiso 1 1 calc R U . . .
C72 C 0.6564(3) 0.9876(2) 0.40366(16) 0.0614(13) Uani 1 1 d . . . . .
H72A H 0.698493 0.954028 0.400243 0.092 Uiso 1 1 calc R U . . .
H72B H 0.624616 0.972206 0.426945 0.092 Uiso 1 1 calc R U . . .
H72C H 0.686286 1.028838 0.415467 0.092 Uiso 1 1 calc R U . . .
C73 C 0.4671(11) 0.8783(10) 0.5233(7) 0.100(6) Uani 0.563(12) 1 d . U P C 1
H73A H 0.458702 0.832976 0.510820 0.150 Uiso 0.563(12) 1 calc R U P C 1
H73B H 0.411622 0.901166 0.516349 0.150 Uiso 0.563(12) 1 calc R U P C 1
H73C H 0.491851 0.877281 0.558506 0.150 Uiso 0.563(12) 1 calc R U P C 1
C74 C 0.4785(6) 0.9707(4) 0.4846(4) 0.062(3) Uani 0.563(12) 1 d . U P C 1
H74A H 0.418091 0.966996 0.486754 0.075 Uiso 0.563(12) 1 calc R U P C 1
H74B H 0.478360 0.978318 0.450097 0.075 Uiso 0.563(12) 1 calc R U P C 1
C73A C 0.5016(11) 0.8819(12) 0.5451(7) 0.063(4) Uani 0.437(12) 1 d . U P C 2
H73D H 0.532779 0.840156 0.553163 0.094 Uiso 0.437(12) 1 calc R U P C 2
H73E H 0.439688 0.873686 0.538442 0.094 Uiso 0.437(12) 1 calc R U P C 2
H73F H 0.518869 0.912598 0.572452 0.094 Uiso 0.437(12) 1 calc R U P C 2
C74A C 0.5284(9) 0.9796(6) 0.5158(5) 0.074(4) Uani 0.437(12) 1 d . U P C 2
H74C H 0.517122 0.982798 0.548492 0.089 Uiso 0.437(12) 1 calc R U P C 2
H74D H 0.587712 0.995406 0.518402 0.089 Uiso 0.437(12) 1 calc R U P C 2
O6 O 0.9025(5) 0.6270(4) 0.5535(3) 0.0495(16) Uani 0.506(5) 1 d . U P B 1
C75 C 0.9386(8) 0.5620(10) 0.5549(7) 0.051(2) Uani 0.506(5) 1 d . U P B 1
H75A H 0.930759 0.543034 0.521906 0.061 Uiso 0.506(5) 1 calc R U P B 1
H75B H 0.914565 0.531498 0.575398 0.061 Uiso 0.506(5) 1 calc R U P B 1
C76 C 1.0402(5) 0.5802(5) 0.5799(3) 0.0586(18) Uani 0.506(5) 1 d . U P B 1
H76A H 1.065286 0.547631 0.605540 0.070 Uiso 0.506(5) 1 calc R U P B 1
H76B H 1.073907 0.579430 0.555040 0.070 Uiso 0.506(5) 1 calc R U P B 1
C77 C 1.0419(6) 0.6479(4) 0.6015(3) 0.055(2) Uani 0.506(5) 1 d . U P B 1
H77A H 1.069877 0.679900 0.583893 0.066 Uiso 0.506(5) 1 calc R U P B 1
H77B H 1.072979 0.647771 0.636286 0.066 Uiso 0.506(5) 1 calc R U P B 1
C78 C 0.9481(6) 0.6648(5) 0.5953(3) 0.0525(19) Uani 0.506(5) 1 d . U P B 1
H78A H 0.928914 0.652228 0.624695 0.063 Uiso 0.506(5) 1 calc R U P B 1
H78B H 0.938272 0.712703 0.589511 0.063 Uiso 0.506(5) 1 calc R U P B 1
O6A O 0.9291(5) 0.6288(5) 0.5392(3) 0.0521(17) Uani 0.494(5) 1 d . U P B 2
C75A C 0.9591(10) 0.5644(11) 0.5517(7) 0.059(3) Uani 0.494(5) 1 d . U P B 2
H75C H 1.005288 0.554253 0.535318 0.070 Uiso 0.494(5) 1 calc R U P B 2
H75D H 0.911526 0.532865 0.539516 0.070 Uiso 0.494(5) 1 calc R U P B 2
C76A C 0.9912(5) 0.5551(4) 0.6027(3) 0.0500(19) Uani 0.494(5) 1 d . U P B 2
H76C H 1.049631 0.535778 0.610434 0.060 Uiso 0.494(5) 1 calc R U P B 2
H76D H 0.952734 0.526421 0.616073 0.060 Uiso 0.494(5) 1 calc R U P B 2
C77A C 0.9923(5) 0.6263(4) 0.6221(3) 0.0454(17) Uani 0.494(5) 1 d . U P B 2
H77C H 0.944446 0.633706 0.637798 0.055 Uiso 0.494(5) 1 calc R U P B 2
H77D H 1.047408 0.636249 0.645717 0.055 Uiso 0.494(5) 1 calc R U P B 2
C78A C 0.9813(6) 0.6672(5) 0.5766(4) 0.0540(18) Uani 0.494(5) 1 d . U P B 2
H78C H 0.953162 0.709782 0.580097 0.065 Uiso 0.494(5) 1 calc R U P B 2
H78D H 1.037702 0.676193 0.569659 0.065 Uiso 0.494(5) 1 calc R U P B 2
C79 C 0.5373(3) 0.5620(3) 0.30616(18) 0.0789(17) Uani 1 1 d . . . . .
H79A H 0.598166 0.570484 0.306588 0.095 Uiso 1 1 calc R U . . .
H79B H 0.500766 0.575610 0.274153 0.095 Uiso 1 1 calc R U . . .
C80 C 0.5232(4) 0.4886(3) 0.3159(2) 0.099(2) Uani 1 1 d . . . . .
H80A H 0.487885 0.466974 0.286311 0.119 Uiso 1 1 calc R U . . .
H80B H 0.578914 0.465112 0.326027 0.119 Uiso 1 1 calc R U . . .
C81 C 0.4779(5) 0.4882(3) 0.3556(2) 0.102(2) Uani 1 1 d . . . . .
H81A H 0.428453 0.457397 0.348196 0.122 Uiso 1 1 calc R U . . .
H81B H 0.517202 0.475486 0.386994 0.122 Uiso 1 1 calc R U . . .
C82 C 0.4488(3) 0.5573(3) 0.35684(17) 0.0657(14) Uani 1 1 d . . . . .
H82A H 0.392939 0.563937 0.332952 0.079 Uiso 1 1 calc R U . . .
H82B H 0.441957 0.568595 0.389647 0.079 Uiso 1 1 calc R U . . .
C83 C 0.8512(3) 0.9559(3) 0.33468(18) 0.0752(16) Uani 1 1 d . . . . .
H83A H 0.850069 0.994246 0.356219 0.090 Uiso 1 1 calc R U . . .
H83B H 0.791208 0.942809 0.319301 0.090 Uiso 1 1 calc R U . . .
C84 C 0.8967(3) 0.9732(3) 0.2971(2) 0.0855(18) Uani 1 1 d . . . . .
H84A H 0.898962 1.021683 0.293118 0.103 Uiso 1 1 calc R U . . .
H84B H 0.868087 0.953145 0.265438 0.103 Uiso 1 1 calc R U . . .
C85 C 0.9852(4) 0.9454(3) 0.3160(2) 0.0865(18) Uani 1 1 d . . . . .
H85A H 1.028990 0.980628 0.319424 0.104 Uiso 1 1 calc R U . . .
H85B H 0.997174 0.911204 0.293549 0.104 Uiso 1 1 calc R U . . .
C86 C 0.9861(3) 0.9155(3) 0.36501(17) 0.0818(18) Uani 1 1 d . . . . .
H86A H 1.020858 0.874571 0.370542 0.098 Uiso 1 1 calc R U . . .
H86B H 1.009753 0.947076 0.391601 0.098 Uiso 1 1 calc R U . . .

loop_
_atom_site_aniso_label
_atom_site_aniso_U_11
_atom_site_aniso_U_22
_atom_site_aniso_U_33
_atom_site_aniso_U_23
_atom_site_aniso_U_13
_atom_site_aniso_U_12
K1 0.0410(4) 0.0322(4) 0.0317(4) 0.0084(3) 0.0080(3) -0.0036(3)
K2 0.0367(4) 0.0311(4) 0.0259(3) 0.0049(3) 0.0028(3) -0.0013(3)
K3 0.0282(4) 0.0443(5) 0.0267(4) 0.0044(3) 0.0072(3) -0.0030(3)
K4 0.0267(4) 0.0628(6) 0.0317(4) 0.0159(4) 0.0028(3) -0.0078(4)
P1 0.0422(5) 0.0285(5) 0.0266(4) 0.0013(4) 0.0133(4) -0.0105(4)
P2 0.0443(6) 0.0307(5) 0.0293(5) 0.0077(4) 0.0008(4) -0.0137(4)
P3 0.0248(5) 0.0938(9) 0.0263(5) 0.0048(5) 0.0074(4) 0.0046(5)
P4 0.0213(4) 0.0580(7) 0.0301(5) 0.0185(4) 0.0000(4) -0.0074(4)
O1 0.0368(13) 0.0326(14) 0.0263(11) 0.0061(10) 0.0115(10) -0.0056(11)
O2 0.0378(14) 0.0331(14) 0.0317(12) 0.0048(10) -0.0001(10) -0.0094(11)
O3 0.0331(13) 0.0528(17) 0.0309(13) 0.0045(11) 0.0113(10) 0.0037(12)
O4 0.0266(12) 0.0455(15) 0.0278(12) 0.0138(10) -0.0019(9) -0.0047(11)
O5 0.074(2) 0.0354(17) 0.085(2) 0.0058(16) 0.0248(18) 0.0093(16)
O7 0.0535(18) 0.071(2) 0.0527(17) -0.0155(15) 0.0132(14) -0.0180(16)
O8 0.0458(17) 0.099(3) 0.0527(18) 0.0242(17) 0.0068(14) -0.0274(17)
C1 0.0384(19) 0.0301(19) 0.0239(16) 0.0002(13) 0.0137(14) -0.0123(15)
C2 0.049(2) 0.033(2) 0.0243(16) 0.0024(14) 0.0092(15) -0.0185(17)
C3 0.037(2) 0.044(2) 0.0296(18) 0.0090(16) 0.0040(15) -0.0143(17)
C4 0.0337(19) 0.036(2) 0.0362(19) 0.0079(16) 0.0090(15) -0.0061(16)
C5 0.0327(18) 0.0297(19) 0.0383(19) -0.0026(15) 0.0140(15) -0.0087(15)
C6 0.0307(18) 0.0294(18) 0.0262(16) 0.0012(13) 0.0120(13) -0.0080(14)
C7 0.067(3) 0.040(2) 0.0264(18) 0.0004(16) 0.0026(17) -0.026(2)
C8 0.046(2) 0.047(3) 0.054(2) 0.010(2) 0.0056(19) 0.006(2)
C9 0.041(2) 0.032(2) 0.0277(17) -0.0044(14) 0.0083(15) -0.0106(16)
C10 0.045(2) 0.0275(19) 0.0359(19) -0.0006(14) 0.0202(16) -0.0067(16)
C11 0.057(3) 0.044(2) 0.040(2) -0.0093(17) 0.0254(18) -0.018(2)
C12 0.064(3) 0.073(3) 0.052(3) -0.009(2) 0.038(2) -0.024(2)
C13 0.046(2) 0.061(3) 0.058(3) -0.008(2) 0.028(2) -0.006(2)
C14 0.040(2) 0.047(2) 0.052(2) -0.0027(19) 0.0173(18) 0.0024(18)
C15 0.041(2) 0.035(2) 0.040(2) 0.0021(16) 0.0204(16) 0.0023(16)
C16 0.072(3) 0.093(4) 0.033(2) -0.019(2) 0.028(2) -0.040(3)
C17 0.055(3) 0.114(5) 0.079(4) -0.011(3) 0.040(3) -0.015(3)
C18 0.035(2) 0.072(3) 0.037(2) 0.0122(19) 0.0099(16) 0.002(2)
C19 0.044(2) 0.031(2) 0.0282(17) 0.0020(14) 0.0003(15) -0.0130(16)
C20 0.043(2) 0.034(2) 0.0316(18) 0.0079(15) -0.0019(15) -0.0132(17)
C21 0.054(3) 0.034(2) 0.048(2) 0.0094(18) -0.0010(19) -0.0162(19)
C22 0.063(3) 0.040(2) 0.056(3) 0.003(2) 0.006(2) -0.004(2)
C23 0.061(3) 0.048(3) 0.047(2) -0.0011(19) 0.014(2) -0.003(2)
C24 0.055(2) 0.039(2) 0.034(2) 0.0044(16) 0.0040(17) -0.0119(19)
C25 0.048(2) 0.041(2) 0.042(2) 0.0159(17) 0.0021(18) -0.0162(19)
C26 0.116(5) 0.042(3) 0.094(4) 0.010(3) 0.032(4) 0.011(3)
C27 0.077(3) 0.046(3) 0.041(2) 0.0011(18) 0.022(2) -0.013(2)
C28 0.048(2) 0.029(2) 0.0348(19) 0.0165(15) -0.0078(17) -0.0160(17)
C29 0.061(3) 0.044(2) 0.033(2) 0.0152(17) -0.0070(18) -0.019(2)
C30 0.060(3) 0.051(3) 0.044(2) 0.019(2) -0.022(2) -0.028(2)
C31 0.045(2) 0.050(3) 0.064(3) 0.029(2) -0.013(2) -0.024(2)
C32 0.039(2) 0.052(3) 0.057(3) 0.021(2) 0.0001(19) -0.010(2)
C33 0.038(2) 0.042(2) 0.041(2) 0.0175(17) -0.0026(17) -0.0112(18)
C34 0.080(3) 0.085(4) 0.033(2) 0.001(2) -0.009(2) -0.019(3)
C35 0.047(3) 0.100(4) 0.092(4) 0.040(3) -0.021(3) -0.024(3)
C36 0.042(2) 0.061(3) 0.048(2) 0.009(2) 0.0046(18) 0.003(2)
C37 0.0290(19) 0.080(3) 0.0313(19) 0.0085(19) 0.0103(15) 0.0106(19)
C38 0.034(2) 0.125(5) 0.044(2) 0.032(3) 0.0176(19) 0.012(3)
C39 0.047(3) 0.116(5) 0.056(3) 0.025(3) 0.029(2) 0.009(3)
C40 0.033(2) 0.071(3) 0.058(3) -0.005(2) 0.0194(19) 0.002(2)
C41 0.030(2) 0.048(3) 0.052(2) -0.0063(19) 0.0060(17) 0.0061(17)
C42 0.0292(18) 0.045(2) 0.040(2) -0.0040(17) 0.0055(15) 0.0044(16)
C43 0.039(4) 0.111(14) 0.038(4) 0.031(6) 0.008(3) -0.001(6)
C43A 0.058(11) 0.036(11) 0.046(11) 0.030(9) 0.015(9) 0.014(10)
C44 0.041(3) 0.088(4) 0.092(4) -0.012(3) 0.026(2) -0.012(3)
C45 0.035(2) 0.048(3) 0.053(2) 0.0075(19) -0.0016(18) 0.0063(18)
C46 0.031(5) 0.037(6) 0.044(5) -0.001(5) 0.003(4) 0.006(5)
C47 0.024(4) 0.040(7) 0.025(4) -0.013(4) 0.010(3) -0.003(4)
C48 0.036(5) 0.056(8) 0.024(4) -0.016(5) 0.011(3) 0.002(5)
C49 0.022(4) 0.040(6) 0.037(5) -0.013(4) 0.006(3) -0.003(4)
C50 0.038(5) 0.033(6) 0.038(5) -0.008(4) 0.011(4) -0.007(4)
C51 0.030(5) 0.038(6) 0.028(4) -0.001(4) 0.008(4) 0.005(4)
C52 0.045(5) 0.063(9) 0.030(4) 0.001(5) 0.011(3) 0.009(6)
C53 0.062(6) 0.048(7) 0.053(6) -0.021(5) 0.025(5) -0.011(5)
C54 0.053(11) 0.073(13) 0.019(6) -0.008(6) 0.016(6) -0.010(8)
C46A 0.021(5) 0.018(5) 0.024(4) -0.017(4) 0.011(4) -0.008(4)
C47A 0.033(5) 0.024(7) 0.054(7) -0.011(5) 0.014(5) -0.009(5)
C48A 0.038(6) 0.049(9) 0.063(8) -0.026(7) 0.017(6) -0.011(6)
C49A 0.051(7) 0.032(7) 0.053(9) -0.015(6) 0.001(6) 0.006(6)
C50A 0.034(5) 0.022(6) 0.048(7) -0.005(5) 0.010(5) -0.007(4)
C51A 0.024(5) 0.023(5) 0.039(6) -0.008(5) 0.009(5) 0.000(4)
C52A 0.058(7) 0.046(8) 0.034(6) -0.015(6) 0.023(5) -0.004(7)
C53A 0.059(8) 0.041(8) 0.091(13) -0.024(8) 0.023(8) -0.013(6)
C54A 0.055(13) 0.014(8) 0.094(15) -0.021(8) 0.048(10) -0.004(7)
C55 0.0212(17) 0.053(2) 0.0280(17) 0.0188(16) -0.0016(13) -0.0032(16)
C56 0.0249(17) 0.050(2) 0.0303(17) 0.0147(16) 0.0038(14) -0.0035(16)
C57 0.0223(17) 0.070(3) 0.0354(19) 0.0118(19) 0.0056(15) -0.0069(18)
C58 0.033(2) 0.075(3) 0.0313(19) -0.0003(19) 0.0028(16) -0.014(2)
C59 0.032(2) 0.083(3) 0.0293(19) -0.0031(19) 0.0024(16) -0.011(2)
C60 0.0289(19) 0.075(3) 0.0211(17) 0.0093(17) 0.0013(14) -0.0030(19)
C61 0.0312(19) 0.047(2) 0.047(2) 0.0116(18) 0.0099(16) -0.0023(17)
C62 0.044(3) 0.108(4) 0.063(3) -0.020(3) 0.014(2) -0.032(3)
C63 0.032(2) 0.096(4) 0.042(2) 0.008(2) 0.0118(17) -0.003(2)
C64 0.0238(18) 0.058(3) 0.046(2) 0.026(2) -0.0007(16) -0.0109(17)
C65 0.040(2) 0.070(3) 0.062(3) 0.044(2) -0.010(2) -0.013(2)
C66 0.046(3) 0.080(4) 0.095(4) 0.057(3) -0.018(3) -0.014(3)
C67 0.040(3) 0.064(3) 0.111(4) 0.050(3) 0.002(3) -0.002(2)
C68 0.046(3) 0.058(3) 0.081(3) 0.026(2) 0.016(2) -0.009(2)
C69 0.031(2) 0.056(3) 0.060(3) 0.030(2) 0.0061(18) -0.0074(19)
C70 0.072(3) 0.104(4) 0.046(3) 0.045(3) -0.020(2) -0.023(3)
C71 0.084(4) 0.070(4) 0.155(6) 0.059(4) -0.001(4) 0.013(3)
C72 0.075(3) 0.045(3) 0.056(3) 0.016(2) -0.001(2) -0.003(2)
C73 0.094(13) 0.055(7) 0.159(17) 0.011(11) 0.047(10) 0.022(9)
C74 0.053(5) 0.032(5) 0.093(7) 0.006(5) -0.001(4) 0.004(4)
C73A 0.053(10) 0.059(8) 0.083(11) 0.007(8) 0.029(8) 0.011(8)
C74A 0.082(7) 0.041(6) 0.089(8) 0.000(6) 0.002(6) -0.003(6)
O6 0.035(3) 0.053(3) 0.056(4) 0.026(3) 0.003(3) 0.003(3)
C75 0.032(4) 0.058(4) 0.062(4) 0.025(3) 0.011(4) -0.001(4)
C76 0.042(3) 0.059(4) 0.069(4) 0.004(3) 0.004(3) -0.001(3)
C77 0.047(4) 0.050(4) 0.063(4) 0.021(3) 0.003(3) -0.005(3)
C78 0.051(4) 0.044(3) 0.059(4) 0.018(3) 0.006(3) 0.003(3)
O6A 0.046(4) 0.054(3) 0.053(4) 0.025(3) 0.005(3) 0.006(3)
C75A 0.048(5) 0.059(4) 0.062(4) 0.020(4) 0.001(4) 0.007(5)
C76A 0.042(4) 0.046(4) 0.056(4) 0.012(3) 0.001(3) 0.004(3)
C77A 0.039(3) 0.039(3) 0.055(4) 0.007(3) 0.005(3) 0.003(3)
C78A 0.044(4) 0.046(3) 0.068(4) 0.018(3) 0.006(3) -0.004(3)
C79 0.046(3) 0.129(5) 0.064(3) -0.028(3) 0.017(2) -0.019(3)
C80 0.069(4) 0.102(5) 0.109(5) -0.048(4) -0.011(3) -0.013(3)
C81 0.148(6) 0.078(5) 0.069(4) -0.032(3) 0.008(4) -0.030(4)
C82 0.058(3) 0.082(4) 0.054(3) -0.020(2) 0.008(2) -0.031(3)
C83 0.058(3) 0.103(4) 0.062(3) 0.033(3) 0.010(2) -0.014(3)
C84 0.064(3) 0.099(5) 0.096(4) 0.030(3) 0.024(3) -0.018(3)
C85 0.070(4) 0.101(5) 0.094(4) 0.019(3) 0.030(3) -0.028(3)
C86 0.043(3) 0.145(6) 0.056(3) 0.012(3) 0.009(2) -0.028(3)

loop_
_atom_type_symbol
_atom_type_description
_atom_type_scat_dispersion_real
_atom_type_scat_dispersion_imag
_atom_type_scat_source
C C 0.0033 0.0016 'International Tables Vol C Tables 4.2.6.8 and 6.1.1.4'
H H 0.0000 0.0000 'International Tables Vol C Tables 4.2.6.8 and 6.1.1.4'
O O 0.0106 0.0060 'International Tables Vol C Tables 4.2.6.8 and 6.1.1.4'
P P 0.1023 0.0942 'International Tables Vol C Tables 4.2.6.8 and 6.1.1.4'
K K 0.2009 0.2494 'International Tables Vol C Tables 4.2.6.8 and 6.1.1.4'

loop_
_geom_angle_atom_site_label_1
_geom_angle_atom_site_label_2
_geom_angle_atom_site_label_3
_geom_angle
_geom_angle_site_symmetry_1
_geom_angle_site_symmetry_3
_geom_angle_publ_flag
O4 K1 O1 92.52(7) . . ?
O4 K1 O2 87.07(7) . . ?
O1 K1 O2 89.38(7) . . ?
O4 K1 O5 118.30(9) . . ?
O1 K1 O5 102.52(9) . . ?
O2 K1 O5 150.92(9) . . ?
O4 K1 P1 119.45(6) . . ?
O1 K1 P1 27.60(5) . . ?
O2 K1 P1 96.32(6) . . ?
O5 K1 P1 83.74(7) . . ?
O4 K1 C19 117.66(8) . . ?
O1 K1 C19 125.82(8) . . ?
O2 K1 C19 52.19(8) . . ?
O5 K1 C19 100.55(10) . . ?
P1 K1 C19 111.02(6) . . ?
O4 K1 P2 113.12(6) . . ?
O1 K1 P2 95.88(6) . . ?
O2 K1 P2 27.27(5) . . ?
O5 K1 P2 123.94(8) . . ?
P1 K1 P2 89.91(3) . . ?
C19 K1 P2 32.47(7) . . ?
O4 K1 C72 57.55(10) . . ?
O1 K1 C72 148.34(9) . . ?
O2 K1 C72 98.29(10) . . ?
O5 K1 C72 85.46(11) . . ?
P1 K1 C72 164.83(9) . . ?
C19 K1 C72 81.43(10) . . ?
P2 K1 C72 104.98(8) . . ?
O4 K1 K3 47.72(6) . . ?
O1 K1 K3 44.81(5) . . ?
O2 K1 K3 88.43(5) . . ?
O5 K1 K3 118.74(8) . . ?
P1 K1 K3 71.88(2) . . ?
C19 K1 K3 140.49(7) . . ?
P2 K1 K3 111.59(3) . . ?
C72 K1 K3 104.42(8) . . ?
O4 K1 K4 44.36(5) . . ?
O1 K1 K4 90.16(5) . . ?
O2 K1 K4 42.73(5) . . ?
O5 K1 K4 159.72(7) . . ?
P1 K1 K4 113.20(3) . . ?
C19 K1 K4 84.16(7) . . ?
P2 K1 K4 69.34(2) . . ?
C72 K1 K4 75.69(9) . . ?
K3 K1 K4 60.62(2) . . ?
O4 K1 K2 90.85(6) . . ?
O1 K1 K2 44.75(5) . . ?
O2 K1 K2 44.65(5) . . ?
O5 K1 K2 139.34(7) . . ?
P1 K1 K2 56.36(2) . . ?
C19 K1 K2 88.24(7) . . ?
P2 K1 K2 55.77(2) . . ?
C72 K1 K2 135.20(9) . . ?
K3 K1 K2 59.76(2) . . ?
K4 K1 K2 59.90(2) . . ?
O3 K2 O6 121.5(2) . . ?
O3 K2 O2 87.91(8) . . ?
O6 K2 O2 109.26(19) . . ?
O3 K2 O1 89.59(7) . . ?
O6 K2 O1 143.23(17) . . ?
O2 K2 O1 89.36(7) . . ?
O3 K2 O6A 109.07(19) . . ?
O2 K2 O6A 104.1(2) . . ?
O1 K2 O6A 157.08(17) . . ?
O3 K2 C1 128.52(8) . . ?
O6 K2 C1 89.63(17) . . ?
O2 K2 C1 121.72(8) . . ?
O1 K2 C1 53.93(8) . . ?
O6A K2 C1 103.21(17) . . ?
O3 K2 C54 57.1(3) . . ?
O6 K2 C54 88.3(4) . . ?
O2 K2 C54 144.7(3) . . ?
O1 K2 C54 94.1(4) . . ?
C1 K2 C54 87.6(4) . . ?
O3 K2 P2 114.07(6) . . ?
O6 K2 P2 89.9(2) . . ?
O2 K2 P2 26.72(5) . . ?
O1 K2 P2 94.70(6) . . ?
O6A K2 P2 89.8(2) . . ?
C1 K2 P2 104.87(6) . . ?
C54 K2 P2 167.4(4) . . ?
O3 K2 C54A 56.7(4) . . ?
O2 K2 C54A 144.1(4) . . ?
O1 K2 C54A 95.7(5) . . ?
O6A K2 C54A 84.3(5) . . ?
C1 K2 C54A 88.9(4) . . ?
P2 K2 C54A 166.0(5) . . ?
O3 K2 P1 115.69(6) . . ?
O6 K2 P1 117.81(17) . . ?
O2 K2 P1 94.70(6) . . ?
O1 K2 P1 26.52(5) . . ?
O6A K2 P1 131.80(16) . . ?
C1 K2 P1 32.70(6) . . ?
C54 K2 P1 103.9(4) . . ?
P2 K2 P1 87.89(3) . . ?
C54A K2 P1 105.5(5) . . ?
O3 K2 C2 150.55(8) . . ?
O6 K2 C2 69.35(17) . . ?
O2 K2 C2 115.58(8) . . ?
O1 K2 C2 74.05(8) . . ?
O6A K2 C2 83.36(17) . . ?
C1 K2 C2 23.82(8) . . ?
C54 K2 C2 99.1(3) . . ?
P2 K2 C2 91.94(6) . . ?
C54A K2 C2 99.9(4) . . ?
P1 K2 C2 48.66(7) . . ?
O3 K2 C78 134.79(19) . . ?
O6 K2 C78 21.6(2) . . ?
O2 K2 C78 91.16(16) . . ?
O1 K2 C78 135.62(18) . . ?
C1 K2 C78 89.37(18) . . ?
C54 K2 C78 109.9(4) . . ?
P2 K2 C78 69.18(16) . . ?
P1 K2 C78 109.44(18) . . ?
C2 K2 C78 65.88(18) . . ?
O1 K3 O3 88.54(7) . . ?
O1 K3 O7 109.06(8) . . ?
O3 K3 O7 103.65(9) . . ?
O1 K3 O4 89.19(7) . . ?
O3 K3 O4 89.30(8) . . ?
O7 K3 O4 157.58(8) . . ?
O1 K3 C55 125.53(9) . . ?
O3 K3 C55 123.37(8) . . ?
O7 K3 C55 104.49(10) . . ?
O4 K3 C55 53.26(8) . . ?
O1 K3 C18 57.06(8) . . ?
O3 K3 C18 142.46(8) . . ?
O7 K3 C18 77.44(10) . . ?
O4 K3 C18 103.42(10) . . ?
C55 K3 C18 91.43(9) . . ?
O1 K3 P3 114.65(6) . . ?
O3 K3 P3 26.68(5) . . ?
O7 K3 P3 89.30(7) . . ?
O4 K3 P3 94.85(6) . . ?
C55 K3 P3 107.26(7) . . ?
C18 K3 P3 159.42(8) . . ?
O1 K3 C60 148.52(9) . . ?
O3 K3 C60 116.38(8) . . ?
O7 K3 C60 84.63(10) . . ?
O4 K3 C60 73.17(9) . . ?
C55 K3 C60 24.51(10) . . ?
C18 K3 C60 101.14(9) . . ?
P3 K3 C60 93.10(7) . . ?
O1 K3 C56 107.26(8) . . ?
O3 K3 C56 145.66(8) . . ?
O7 K3 C56 99.67(9) . . ?
O4 K3 C56 61.44(7) . . ?
C55 K3 C56 24.19(8) . . ?
C18 K3 C56 67.30(9) . . ?
P3 K3 C56 131.34(6) . . ?
C60 K3 C56 41.42(9) . . ?
O1 K3 P4 113.36(6) . . ?
O3 K3 P4 97.15(6) . . ?
O7 K3 P4 132.84(7) . . ?
O4 K3 P4 25.34(5) . . ?
C55 K3 P4 31.80(6) . . ?
C18 K3 P4 109.45(8) . . ?
P3 K3 P4 91.12(3) . . ?
C60 K3 P4 48.25(7) . . ?
C56 K3 P4 48.74(6) . . ?
O1 K3 K1 45.31(5) . . ?
O3 K3 K1 89.39(6) . . ?
O7 K3 K1 151.66(7) . . ?
O4 K3 K1 43.90(5) . . ?
C55 K3 K1 88.24(7) . . ?
C18 K3 K1 77.02(8) . . ?
P3 K3 K1 111.32(3) . . ?
C60 K3 K1 112.25(8) . . ?
C56 K3 K1 81.54(7) . . ?
P4 K3 K1 68.32(2) . . ?
O1 K3 K2 45.45(5) . . ?
O3 K3 K2 43.10(5) . . ?
O7 K3 K2 112.82(7) . . ?
O4 K3 K2 89.18(5) . . ?
C55 K3 K2 142.35(7) . . ?
C18 K3 K2 101.11(7) . . ?
P3 K3 K2 69.38(2) . . ?
C60 K3 K2 154.25(7) . . ?
C56 K3 K2 142.50(7) . . ?
P4 K3 K2 111.30(3) . . ?
K1 K3 K2 60.96(2) . . ?
O2 K4 O8 112.23(9) . . ?
O2 K4 O4 88.66(8) . . ?
O8 K4 O4 109.43(9) . . ?
O2 K4 O3 87.57(7) . . ?
O8 K4 O3 150.99(10) . . ?
O4 K4 O3 91.30(7) . . ?
O2 K4 C37 119.68(9) . . ?
O8 K4 C37 98.76(11) . . ?
O4 K4 C37 128.37(9) . . ?
O3 K4 C37 52.27(9) . . ?
O2 K4 P3 114.04(6) . . ?
O8 K4 P3 125.88(9) . . ?
O4 K4 P3 98.21(6) . . ?
O3 K4 P3 27.34(5) . . ?
C37 K4 P3 32.60(7) . . ?
O2 K4 C36 57.43(9) . . ?
O8 K4 C36 79.23(10) . . ?
O4 K4 C36 144.90(9) . . ?
O3 K4 C36 95.59(9) . . ?
C37 K4 C36 81.20(10) . . ?
P3 K4 C36 103.60(8) . . ?
O2 K4 P4 113.73(6) . . ?
O8 K4 P4 92.30(7) . . ?
O4 K4 P4 26.07(5) . . ?
O3 K4 P4 98.95(6) . . ?
C37 K4 P4 115.24(7) . . ?
P3 K4 P4 93.60(3) . . ?
C36 K4 P4 162.70(8) . . ?
O2 K4 C38 138.82(9) . . ?
O8 K4 C38 77.60(12) . . ?
O4 K4 C38 127.14(9) . . ?
O3 K4 C38 73.66(10) . . ?
C37 K4 C38 23.72(10) . . ?
P3 K4 C38 49.04(9) . . ?
C36 K4 C38 87.70(10) . . ?
P4 K4 C38 105.33(7) . . ?
O2 K4 C43 164.2(3) . . ?
O8 K4 C43 71.6(4) . . ?
O4 K4 C43 104.76(16) . . ?
O3 K4 C43 83.9(4) . . ?
C37 K4 C43 45.1(4) . . ?
P3 K4 C43 56.5(4) . . ?
C36 K4 C43 110.18(17) . . ?
P4 K4 C43 80.81(19) . . ?
C38 K4 C43 25.4(3) . . ?
O2 K4 K1 45.37(6) . . ?
O8 K4 K1 120.91(9) . . ?
O4 K4 K1 43.31(5) . . ?
O3 K4 K1 88.10(5) . . ?
C37 K4 K1 140.25(7) . . ?
P3 K4 K1 111.27(3) . . ?
C36 K4 K1 102.47(8) . . ?
P4 K4 K1 68.85(2) . . ?
C38 K4 K1 160.01(9) . . ?
C43 K4 K1 146.96(15) . . ?
O2 K4 K2 44.87(5) . . ?
O8 K4 K2 150.63(7) . . ?
O4 K4 K2 90.47(5) . . ?
O3 K4 K2 42.71(5) . . ?
C37 K4 K2 84.21(7) . . ?
P3 K4 K2 69.42(3) . . ?
C36 K4 K2 72.34(8) . . ?
P4 K4 K2 112.98(3) . . ?
C38 K4 K2 107.91(8) . . ?
C43 K4 K2 125.2(4) . . ?
K1 K4 K2 60.37(2) . . ?
O1 P1 C10 109.46(14) . . ?
O1 P1 C1 104.32(14) . . ?
C10 P1 C1 100.23(15) . . ?
O1 P1 K1 52.62(9) . . ?
C10 P1 K1 121.87(12) . . ?
C1 P1 K1 136.02(11) . . ?
O1 P1 K2 50.49(9) . . ?
C10 P1 K2 148.02(11) . . ?
C1 P1 K2 67.91(10) . . ?
K1 P1 K2 69.40(2) . . ?
O2 P2 C19 104.34(14) . . ?
O2 P2 C28 110.25(16) . . ?
C19 P2 C28 101.39(16) . . ?
O2 P2 K1 52.86(10) . . ?
C19 P2 K1 73.00(11) . . ?
C28 P2 K1 157.69(11) . . ?
O2 P2 K2 51.00(9) . . ?
C19 P2 K2 142.33(11) . . ?
C28 P2 K2 113.41(13) . . ?
K1 P2 K2 69.33(3) . . ?
O3 P3 C46A 112.5(4) . . ?
O3 P3 C37 104.26(16) . . ?
C46A P3 C37 101.3(4) . . ?
O3 P3 C46 108.3(2) . . ?
C37 P3 C46 101.2(3) . . ?
O3 P3 K4 53.15(10) . . ?
C46A P3 K4 160.3(4) . . ?
C37 P3 K4 73.02(14) . . ?
C46 P3 K4 155.9(2) . . ?
O3 P3 K3 50.65(9) . . ?
C46A P3 K3 113.9(4) . . ?
C37 P3 K3 142.29(15) . . ?
C46 P3 K3 112.8(3) . . ?
K4 P3 K3 69.29(3) . . ?
O4 P4 C64 109.96(16) . . ?
O4 P4 C55 101.78(13) . . ?
C64 P4 C55 99.41(16) . . ?
O4 P4 K4 48.28(9) . . ?
C64 P4 K4 129.47(12) . . ?
C55 P4 K4 127.06(11) . . ?
O4 P4 K3 49.54(9) . . ?
C64 P4 K3 141.09(12) . . ?
C55 P4 K3 62.18(10) . . ?
K4 P4 K3 66.45(2) . . ?
P1 O1 K3 163.56(13) . . ?
P1 O1 K1 99.78(11) . . ?
K3 O1 K1 89.88(7) . . ?
P1 O1 K2 103.00(11) . . ?
K3 O1 K2 90.02(7) . . ?
K1 O1 K2 90.91(7) . . ?
P2 O2 K4 160.94(14) . . ?
P2 O2 K2 102.28(11) . . ?
K4 O2 K2 92.52(8) . . ?
P2 O2 K1 99.87(12) . . ?
K4 O2 K1 91.90(7) . . ?
K2 O2 K1 90.31(7) . . ?
P3 O3 K2 161.33(15) . . ?
P3 O3 K3 102.67(11) . . ?
K2 O3 K3 91.86(7) . . ?
P3 O3 K4 99.51(12) . . ?
K2 O3 K4 92.00(8) . . ?
K3 O3 K4 90.29(8) . . ?
P4 O4 K1 157.45(15) . . ?
P4 O4 K4 105.65(12) . . ?
K1 O4 K4 92.33(7) . . ?
P4 O4 K3 105.12(12) . . ?
K1 O4 K3 88.37(7) . . ?
K4 O4 K3 89.00(8) . . ?
C73 O5 C74 103.6(9) . . ?
C74A O5 C73A 98.5(11) . . ?
C73 O5 K1 123.1(8) . . ?
C74 O5 K1 130.1(5) . . ?
C74A O5 K1 121.7(6) . . ?
C73A O5 K1 115.0(8) . . ?
C82 O7 C79 104.4(4) . . ?
C82 O7 K3 136.4(3) . . ?
C79 O7 K3 119.2(3) . . ?
C86 O8 C83 104.5(4) . . ?
C86 O8 K4 137.1(3) . . ?
C83 O8 K4 118.5(2) . . ?
C6 C1 C2 117.8(3) . . ?
C6 C1 P1 122.7(2) . . ?
C2 C1 P1 119.3(3) . . ?
C6 C1 K2 97.03(19) . . ?
C2 C1 K2 89.31(19) . . ?
P1 C1 K2 79.39(10) . . ?
C3 C2 C1 119.7(3) . . ?
C3 C2 C7 117.5(3) . . ?
C1 C2 C7 122.8(3) . . ?
C3 C2 K2 109.3(2) . . ?
C1 C2 K2 66.87(17) . . ?
C7 C2 K2 94.2(2) . . ?
C4 C3 C2 122.8(3) . . ?
C4 C3 H3A 118.6 . . ?
C2 C3 H3A 118.6 . . ?
C3 C4 C5 117.4(3) . . ?
C3 C4 C8 121.9(3) . . ?
C5 C4 C8 120.6(3) . . ?
C4 C5 C6 121.7(3) . . ?
C4 C5 H5A 119.2 . . ?
C6 C5 H5A 119.2 . . ?
C5 C6 C1 120.5(3) . . ?
C5 C6 C9 117.4(3) . . ?
C1 C6 C9 122.0(3) . . ?
C2 C7 H7A 109.5 . . ?
C2 C7 H7B 109.5 . . ?
H7A C7 H7B 109.5 . . ?
C2 C7 H7C 109.5 . . ?
H7A C7 H7C 109.5 . . ?
H7B C7 H7C 109.5 . . ?
C4 C8 H8A 109.5 . . ?
C4 C8 H8B 109.5 . . ?
H8A C8 H8B 109.5 . . ?
C4 C8 H8C 109.5 . . ?
H8A C8 H8C 109.5 . . ?
H8B C8 H8C 109.5 . . ?
C6 C9 H9A 109.5 . . ?
C6 C9 H9B 109.5 . . ?
H9A C9 H9B 109.5 . . ?
C6 C9 H9C 109.5 . . ?
H9A C9 H9C 109.5 . . ?
H9B C9 H9C 109.5 . . ?
C11 C10 C15 117.2(3) . . ?
C11 C10 P1 117.2(3) . . ?
C15 C10 P1 125.0(2) . . ?
C12 C11 C10 120.6(4) . . ?
C12 C11 C16 117.8(3) . . ?
C10 C11 C16 121.6(3) . . ?
C11 C12 C13 122.5(4) . . ?
C11 C12 H12A 118.8 . . ?
C13 C12 H12A 118.8 . . ?
C14 C13 C12 116.2(4) . . ?
C14 C13 C17 121.2(4) . . ?
C12 C13 C17 122.6(4) . . ?
C13 C14 C15 123.6(4) . . ?
C13 C14 H14A 118.2 . . ?
C15 C14 H14A 118.2 . . ?
C14 C15 C10 119.8(3) . . ?
C14 C15 C18 116.0(3) . . ?
C10 C15 C18 124.2(3) . . ?
C11 C16 H16A 109.5 . . ?
C11 C16 H16B 109.5 . . ?
H16A C16 H16B 109.5 . . ?
C11 C16 H16C 109.5 . . ?
H16A C16 H16C 109.5 . . ?
H16B C16 H16C 109.5 . . ?
C13 C17 H17A 109.5 . . ?
C13 C17 H17B 109.5 . . ?
H17A C17 H17B 109.5 . . ?
C13 C17 H17C 109.5 . . ?
H17A C17 H17C 109.5 . . ?
H17B C17 H17C 109.5 . . ?
C15 C18 K3 135.7(2) . . ?
C15 C18 H18A 109.5 . . ?
K3 C18 H18A 62.8 . . ?
C15 C18 H18B 109.5 . . ?
K3 C18 H18B 114.1 . . ?
H18A C18 H18B 109.5 . . ?
C15 C18 H18C 109.5 . . ?
K3 C18 H18C 48.1 . . ?
H18A C18 H18C 109.5 . . ?
H18B C18 H18C 109.5 . . ?
C24 C19 C20 118.0(3) . . ?
C24 C19 P2 119.1(3) . . ?
C20 C19 P2 122.9(3) . . ?
C24 C19 K1 87.0(2) . . ?
C20 C19 K1 106.4(2) . . ?
P2 C19 K1 74.53(11) . . ?
C21 C20 C19 120.0(4) . . ?
C21 C20 C25 118.1(3) . . ?
C19 C20 C25 121.9(3) . . ?
C22 C21 C20 122.3(4) . . ?
C22 C21 H21A 118.8 . . ?
C20 C21 H21A 118.8 . . ?
C21 C22 C23 117.6(4) . . ?
C21 C22 C26 120.9(4) . . ?
C23 C22 C26 121.5(5) . . ?
C22 C23 C24 122.5(4) . . ?
C22 C23 H23A 118.8 . . ?
C24 C23 H23A 118.8 . . ?
C23 C24 C19 119.5(4) . . ?
C23 C24 C27 117.1(4) . . ?
C19 C24 C27 123.4(4) . . ?
C20 C25 H25A 109.5 . . ?
C20 C25 H25B 109.5 . . ?
H25A C25 H25B 109.5 . . ?
C20 C25 H25C 109.5 . . ?
H25A C25 H25C 109.5 . . ?
H25B C25 H25C 109.5 . . ?
C22 C26 H26A 109.5 . . ?
C22 C26 H26B 109.5 . . ?
H26A C26 H26B 109.5 . . ?
C22 C26 H26C 109.5 . . ?
H26A C26 H26C 109.5 . . ?
H26B C26 H26C 109.5 . . ?
C24 C27 H27A 109.5 . . ?
C24 C27 H27B 109.5 . . ?
H27A C27 H27B 109.5 . . ?
C24 C27 H27C 109.5 . . ?
H27A C27 H27C 109.5 . . ?
H27B C27 H27C 109.5 . . ?
C33 C28 C29 118.0(4) . . ?
C33 C28 P2 125.9(3) . . ?
C29 C28 P2 115.1(3) . . ?
C30 C29 C28 119.4(4) . . ?
C30 C29 C34 118.9(4) . . ?
C28 C29 C34 121.6(4) . . ?
C31 C30 C29 123.2(4) . . ?
C31 C30 H30A 118.4 . . ?
C29 C30 H30A 118.4 . . ?
C30 C31 C32 116.9(4) . . ?
C30 C31 C35 121.9(4) . . ?
C32 C31 C35 121.3(5) . . ?
C31 C32 C33 122.4(4) . . ?
C31 C32 H32A 118.8 . . ?
C33 C32 H32A 118.8 . . ?
C28 C33 C32 120.0(4) . . ?
C28 C33 C36 124.4(3) . . ?
C32 C33 C36 115.6(4) . . ?
C29 C34 H34A 109.5 . . ?
C29 C34 H34B 109.5 . . ?
H34A C34 H34B 109.5 . . ?
C29 C34 H34C 109.5 . . ?
H34A C34 H34C 109.5 . . ?
H34B C34 H34C 109.5 . . ?
C31 C35 H35A 109.5 . . ?
C31 C35 H35B 109.5 . . ?
H35A C35 H35B 109.5 . . ?
C31 C35 H35C 109.5 . . ?
H35A C35 H35C 109.5 . . ?
H35B C35 H35C 109.5 . . ?
C33 C36 K4 133.1(3) . . ?
C33 C36 H36A 109.5 . . ?
K4 C36 H36A 117.3 . . ?
C33 C36 H36B 109.5 . . ?
K4 C36 H36B 51.1 . . ?
H36A C36 H36B 109.5 . . ?
C33 C36 H36C 109.5 . . ?
K4 C36 H36C 59.2 . . ?
H36A C36 H36C 109.5 . . ?
H36B C36 H36C 109.5 . . ?
C38 C37 C42 117.4(4) . . ?
C38 C37 P3 119.0(3) . . ?
C42 C37 P3 123.5(3) . . ?
C38 C37 K4 84.3(3) . . ?
C42 C37 K4 108.3(2) . . ?
P3 C37 K4 74.38(13) . . ?
C37 C38 C39 120.2(4) . . ?
C37 C38 C43 126.4(6) . . ?
C39 C38 C43 112.9(6) . . ?
C37 C38 C43A 112.4(10) . . ?
C39 C38 C43A 123.9(9) . . ?
C37 C38 K4 72.0(3) . . ?
C39 C38 K4 116.1(4) . . ?
C43 C38 K4 79.1(7) . . ?
C43A C38 K4 96.8(9) . . ?
C40 C39 C38 121.6(4) . . ?
C40 C39 H39A 119.2 . . ?
C38 C39 H39A 119.2 . . ?
C41 C40 C39 117.5(4) . . ?
C41 C40 C44 122.4(4) . . ?
C39 C40 C44 120.1(4) . . ?
C40 C41 C42 123.5(4) . . ?
C40 C41 H41A 118.3 . . ?
C42 C41 H41A 118.3 . . ?
C41 C42 C37 119.8(4) . . ?
C41 C42 C45 118.6(3) . . ?
C37 C42 C45 121.6(3) . . ?
C38 C43 K4 75.5(5) . . ?
C38 C43 H43A 109.5 . . ?
K4 C43 H43A 39.6 . . ?
C38 C43 H43B 109.5 . . ?
K4 C43 H43B 142.1 . . ?
H43A C43 H43B 109.5 . . ?
C38 C43 H43C 109.5 . . ?
K4 C43 H43C 103.5 . . ?
H43A C43 H43C 109.5 . . ?
H43B C43 H43C 109.5 . . ?
C38 C43A H43D 109.5 . . ?
C38 C43A H43E 109.5 . . ?
H43D C43A H43E 109.5 . . ?
C38 C43A H43F 109.5 . . ?
H43D C43A H43F 109.5 . . ?
H43E C43A H43F 109.5 . . ?
C40 C44 H44A 109.5 . . ?
C40 C44 H44B 109.5 . . ?
H44A C44 H44B 109.5 . . ?
C40 C44 H44C 109.5 . . ?
H44A C44 H44C 109.5 . . ?
H44B C44 H44C 109.5 . . ?
C42 C45 H45A 109.5 . . ?
C42 C45 H45B 109.5 . . ?
H45A C45 H45B 109.5 . . ?
C42 C45 H45C 109.5 . . ?
H45A C45 H45C 109.5 . . ?
H45B C45 H45C 109.5 . . ?
C47 C46 C51 120.0 . . ?
C47 C46 P3 115.7(4) . . ?
C51 C46 P3 123.8(4) . . ?
C46 C47 C48 120.0 . . ?
C46 C47 C52 123.5(6) . . ?
C48 C47 C52 116.5(6) . . ?
C47 C48 C49 120.0 . . ?
C47 C48 H48A 120.0 . . ?
C49 C48 H48A 120.0 . . ?
C50 C49 C48 120.0 . . ?
C50 C49 C53 118.3(6) . . ?
C48 C49 C53 121.7(6) . . ?
C49 C50 C51 120.0 . . ?
C49 C50 H50A 120.0 . . ?
C51 C50 H50A 120.0 . . ?
C50 C51 C46 120.0 . . ?
C50 C51 C54 120.3(10) . . ?
C46 C51 C54 119.5(9) . . ?
C47 C52 H52A 109.5 . . ?
C47 C52 H52B 109.5 . . ?
H52A C52 H52B 109.5 . . ?
C47 C52 H52C 109.5 . . ?
H52A C52 H52C 109.5 . . ?
H52B C52 H52C 109.5 . . ?
C49 C53 H53A 109.5 . . ?
C49 C53 H53B 109.5 . . ?
H53A C53 H53B 109.5 . . ?
C49 C53 H53C 109.5 . . ?
H53A C53 H53C 109.5 . . ?
H53B C53 H53C 109.5 . . ?
C51 C54 K2 138.1(12) . . ?
C51 C54 H54A 109.5 . . ?
K2 C54 H54A 67.6 . . ?
C51 C54 H54B 109.5 . . ?
K2 C54 H54B 44.4 . . ?
H54A C54 H54B 109.5 . . ?
C51 C54 H54C 109.5 . . ?
K2 C54 H54C 110.5 . . ?
H54A C54 H54C 109.5 . . ?
H54B C54 H54C 109.5 . . ?
C47A C46A C51A 120.0 . . ?
C47A C46A P3 114.5(5) . . ?
C51A C46A P3 124.4(5) . . ?
C46A C47A C48A 120.0 . . ?
C46A C47A C52A 125.1(6) . . ?
C48A C47A C52A 114.5(7) . . ?
C47A C48A C49A 120.0 . . ?
C47A C48A H48B 120.0 . . ?
C49A C48A H48B 120.0 . . ?
C50A C49A C48A 120.0 . . ?
C50A C49A C53A 118.7(8) . . ?
C48A C49A C53A 121.3(8) . . ?
C51A C50A C49A 120.0 . . ?
C51A C50A H50B 120.0 . . ?
C49A C50A H50B 120.0 . . ?
C50A C51A C46A 120.0 . . ?
C50A C51A C54A 109.7(9) . . ?
C46A C51A C54A 129.9(10) . . ?
C47A C52A H52D 109.5 . . ?
C47A C52A H52E 109.5 . . ?
H52D C52A H52E 109.5 . . ?
C47A C52A H52F 109.5 . . ?
H52D C52A H52F 109.5 . . ?
H52E C52A H52F 109.5 . . ?
C49A C53A H53D 109.5 . . ?
C49A C53A H53E 109.5 . . ?
H53D C53A H53E 109.5 . . ?
C49A C53A H53F 109.5 . . ?
H53D C53A H53F 109.5 . . ?
H53E C53A H53F 109.5 . . ?
C51A C54A K2 126.8(11) . . ?
C51A C54A H54D 109.5 . . ?
K2 C54A H54D 54.6 . . ?
C51A C54A H54E 109.5 . . ?
K2 C54A H54E 54.9 . . ?
H54D C54A H54E 109.5 . . ?
C51A C54A H54F 109.5 . . ?
K2 C54A H54F 123.8 . . ?
H54D C54A H54F 109.5 . . ?
H54E C54A H54F 109.5 . . ?
C60 C55 C56 118.1(3) . . ?
C60 C55 P4 119.2(3) . . ?
C56 C55 P4 122.4(3) . . ?
C60 C55 K3 87.8(2) . . ?
C56 C55 K3 90.3(2) . . ?
P4 C55 K3 86.02(11) . . ?
C57 C56 C55 119.6(4) . . ?
C57 C56 C61 118.2(3) . . ?
C55 C56 C61 122.1(3) . . ?
C57 C56 K3 101.1(2) . . ?
C55 C56 K3 65.53(18) . . ?
C61 C56 K3 104.3(2) . . ?
C58 C57 C56 122.1(4) . . ?
C58 C57 H57A 118.9 . . ?
C56 C57 H57A 118.9 . . ?
C59 C58 C57 118.0(4) . . ?
C59 C58 C62 121.2(4) . . ?
C57 C58 C62 120.8(4) . . ?
C58 C59 C60 122.1(4) . . ?
C58 C59 H59A 119.0 . . ?
C60 C59 H59A 119.0 . . ?
C59 C60 C55 120.1(3) . . ?
C59 C60 C63 117.1(4) . . ?
C55 C60 C63 122.9(3) . . ?
C59 C60 K3 101.9(2) . . ?
C55 C60 K3 67.70(18) . . ?
C63 C60 K3 101.2(2) . . ?
C56 C61 H61A 109.5 . . ?
C56 C61 H61B 109.5 . . ?
H61A C61 H61B 109.5 . . ?
C56 C61 H61C 109.5 . . ?
H61A C61 H61C 109.5 . . ?
H61B C61 H61C 109.5 . . ?
C58 C62 H62A 109.5 . . ?
C58 C62 H62B 109.5 . . ?
H62A C62 H62B 109.5 . . ?
C58 C62 H62C 109.5 . . ?
H62A C62 H62C 109.5 . . ?
H62B C62 H62C 109.5 . . ?
C60 C63 H63A 109.5 . . ?
C60 C63 H63B 109.5 . . ?
H63A C63 H63B 109.5 . . ?
C60 C63 H63C 109.5 . . ?
H63A C63 H63C 109.5 . . ?
H63B C63 H63C 109.5 . . ?
C69 C64 C65 117.2(4) . . ?
C69 C64 P4 123.8(3) . . ?
C65 C64 P4 118.6(4) . . ?
C66 C65 C64 119.6(5) . . ?
C66 C65 C70 118.3(4) . . ?
C64 C65 C70 122.0(4) . . ?
C67 C66 C65 123.5(5) . . ?
C67 C66 H66A 118.2 . . ?
C65 C66 H66A 118.2 . . ?
C66 C67 C68 116.8(5) . . ?
C66 C67 C71 122.9(5) . . ?
C68 C67 C71 120.3(6) . . ?
C67 C68 C69 123.0(5) . . ?
C67 C68 H68A 118.5 . . ?
C69 C68 H68A 118.5 . . ?
C68 C69 C64 119.5(4) . . ?
C68 C69 C72 116.1(4) . . ?
C64 C69 C72 124.4(4) . . ?
C65 C70 H70A 109.5 . . ?
C65 C70 H70B 109.5 . . ?
H70A C70 H70B 109.5 . . ?
C65 C70 H70C 109.5 . . ?
H70A C70 H70C 109.5 . . ?
H70B C70 H70C 109.5 . . ?
C67 C71 H71A 109.5 . . ?
C67 C71 H71B 109.5 . . ?
H71A C71 H71B 109.5 . . ?
C67 C71 H71C 109.5 . . ?
H71A C71 H71C 109.5 . . ?
H71B C71 H71C 109.5 . . ?
C69 C72 K1 123.3(3) . . ?
C69 C72 H72A 109.5 . . ?
K1 C72 H72A 66.0 . . ?
C69 C72 H72B 109.5 . . ?
K1 C72 H72B 43.5 . . ?
H72A C72 H72B 109.5 . . ?
C69 C72 H72C 109.5 . . ?
K1 C72 H72C 125.7 . . ?
H72A C72 H72C 109.5 . . ?
H72B C72 H72C 109.5 . . ?
O5 C73 H73A 109.5 . . ?
O5 C73 H73B 109.5 . . ?
H73A C73 H73B 109.5 . . ?
O5 C73 H73C 109.5 . . ?
H73A C73 H73C 109.5 . . ?
H73B C73 H73C 109.5 . . ?
O5 C74 C74 110.8(9) . 3_676 ?
O5 C74 H74A 109.5 . . ?
C74 C74 H74A 109.5 3_676 . ?
O5 C74 H74B 109.5 . . ?
C74 C74 H74B 109.5 3_676 . ?
H74A C74 H74B 108.1 . . ?
O5 C73A H73D 109.5 . . ?
O5 C73A H73E 109.5 . . ?
H73D C73A H73E 109.5 . . ?
O5 C73A H73F 109.5 . . ?
H73D C73A H73F 109.5 . . ?
H73E C73A H73F 109.5 . . ?
C74A C74A O5 113.4(15) 3_676 . ?
C74A C74A H74C 108.9 3_676 . ?
O5 C74A H74C 108.9 . . ?
C74A C74A H74D 108.9 3_676 . ?
O5 C74A H74D 108.9 . . ?
H74C C74A H74D 107.7 . . ?
C75 O6 C78 110.0(9) . . ?
C75 O6 K2 132.9(8) . . ?
C78 O6 K2 117.0(6) . . ?
O6 C75 C76 99.0(11) . . ?
O6 C75 H75A 112.0 . . ?
C76 C75 H75A 112.0 . . ?
O6 C75 H75B 112.0 . . ?
C76 C75 H75B 112.0 . . ?
H75A C75 H75B 109.6 . . ?
C77 C76 C75 107.2(10) . . ?
C77 C76 H76A 110.3 . . ?
C75 C76 H76A 110.3 . . ?
C77 C76 H76B 110.3 . . ?
C75 C76 H76B 110.3 . . ?
H76A C76 H76B 108.5 . . ?
C76 C77 C78 104.0(7) . . ?
C76 C77 H77A 111.0 . . ?
C78 C77 H77A 111.0 . . ?
C76 C77 H77B 111.0 . . ?
C78 C77 H77B 111.0 . . ?
H77A C77 H77B 109.0 . . ?
O6 C78 C77 105.2(8) . . ?
O6 C78 K2 41.4(4) . . ?
C77 C78 K2 131.8(7) . . ?
O6 C78 H78A 110.7 . . ?
C77 C78 H78A 110.7 . . ?
K2 C78 H78A 113.8 . . ?
O6 C78 H78B 110.7 . . ?
C77 C78 H78B 110.7 . . ?
K2 C78 H78B 71.2 . . ?
H78A C78 H78B 108.8 . . ?
C75A O6A C78A 102.6(9) . . ?
C75A O6A K2 137.1(8) . . ?
C78A O6A K2 115.1(6) . . ?
O6A C75A C76A 113.3(16) . . ?
O6A C75A H75C 108.9 . . ?
C76A C75A H75C 108.9 . . ?
O6A C75A H75D 108.9 . . ?
C76A C75A H75D 108.9 . . ?
H75C C75A H75D 107.7 . . ?
C75A C76A C77A 102.1(11) . . ?
C75A C76A H76C 111.4 . . ?
C77A C76A H76C 111.4 . . ?
C75A C76A H76D 111.4 . . ?
C77A C76A H76D 111.4 . . ?
H76C C76A H76D 109.2 . . ?
C78A C77A C76A 102.7(7) . . ?
C78A C77A H77C 111.2 . . ?
C76A C77A H77C 111.2 . . ?
C78A C77A H77D 111.2 . . ?
C76A C77A H77D 111.2 . . ?
H77C C77A H77D 109.1 . . ?
O6A C78A C77A 105.2(7) . . ?
O6A C78A H78C 110.7 . . ?
C77A C78A H78C 110.7 . . ?
O6A C78A H78D 110.7 . . ?
C77A C78A H78D 110.7 . . ?
H78C C78A H78D 108.8 . . ?
O7 C79 C80 105.3(4) . . ?
O7 C79 H79A 110.7 . . ?
C80 C79 H79A 110.7 . . ?
O7 C79 H79B 110.7 . . ?
C80 C79 H79B 110.7 . . ?
H79A C79 H79B 108.8 . . ?
C81 C80 C79 105.1(5) . . ?
C81 C80 H80A 110.7 . . ?
C79 C80 H80A 110.7 . . ?
C81 C80 H80B 110.7 . . ?
C79 C80 H80B 110.7 . . ?
H80A C80 H80B 108.8 . . ?
C82 C81 C80 103.4(5) . . ?
C82 C81 H81A 111.1 . . ?
C80 C81 H81A 111.1 . . ?
C82 C81 H81B 111.1 . . ?
C80 C81 H81B 111.1 . . ?
H81A C81 H81B 109.1 . . ?
O7 C82 C81 106.1(5) . . ?
O7 C82 H82A 110.5 . . ?
C81 C82 H82A 110.5 . . ?
O7 C82 H82B 110.5 . . ?
C81 C82 H82B 110.5 . . ?
H82A C82 H82B 108.7 . . ?
O8 C83 C84 106.9(4) . . ?
O8 C83 H83A 110.3 . . ?
C84 C83 H83A 110.3 . . ?
O8 C83 H83B 110.3 . . ?
C84 C83 H83B 110.3 . . ?
H83A C83 H83B 108.6 . . ?
C83 C84 C85 104.5(4) . . ?
C83 C84 H84A 110.9 . . ?
C85 C84 H84A 110.9 . . ?
C83 C84 H84B 110.9 . . ?
C85 C84 H84B 110.9 . . ?
H84A C84 H84B 108.9 . . ?
C84 C85 C86 105.7(4) . . ?
C84 C85 H85A 110.6 . . ?
C86 C85 H85A 110.6 . . ?
C84 C85 H85B 110.6 . . ?
C86 C85 H85B 110.6 . . ?
H85A C85 H85B 108.7 . . ?
O8 C86 C85 104.2(4) . . ?
O8 C86 H86A 110.9 . . ?
C85 C86 H86A 110.9 . . ?
O8 C86 H86B 110.9 . . ?
C85 C86 H86B 110.9 . . ?
H86A C86 H86B 108.9 . . ?

loop_
_geom_bond_atom_site_label_1
_geom_bond_atom_site_label_2
_geom_bond_distance
_geom_bond_site_symmetry_2
_geom_bond_publ_flag
K1 O4 2.622(2) . ?
K1 O1 2.687(2) . ?
K1 O2 2.720(3) . ?
K1 O5 2.743(3) . ?
K1 P1 3.3318(11) . ?
K1 C19 3.335(3) . ?
K1 P2 3.3610(12) . ?
K1 C72 3.389(4) . ?
K2 O3 2.596(2) . ?
K2 O6 2.599(7) . ?
K2 O2 2.701(2) . ?
K2 O1 2.706(2) . ?
K2 O6A 2.720(8) . ?
K2 C1 3.222(3) . ?
K2 C54 3.322(19) . ?
K2 P2 3.3964(12) . ?
K2 C54A 3.40(2) . ?
K2 P1 3.4180(12) . ?
K2 C2 3.504(3) . ?
K2 C78 3.504(9) . ?
K3 O1 2.664(2) . ?
K3 O3 2.689(2) . ?
K3 O7 2.741(3) . ?
K3 O4 2.797(3) . ?
K3 C55 3.147(3) . ?
K3 C18 3.318(4) . ?
K3 P3 3.3929(12) . ?
K3 C60 3.399(3) . ?
K3 C56 3.457(4) . ?
K3 P4 3.5496(12) . ?
K4 O2 2.593(2) . ?
K4 O8 2.653(3) . ?
K4 O4 2.672(2) . ?
K4 O3 2.721(3) . ?
K4 C37 3.330(4) . ?
K4 P3 3.3530(16) . ?
K4 C36 3.386(4) . ?
K4 P4 3.4478(12) . ?
K4 C38 3.484(5) . ?
K4 C43 3.535(15) . ?
P1 O1 1.566(2) . ?
P1 C10 1.873(4) . ?
P1 C1 1.879(4) . ?
P2 O2 1.563(2) . ?
P2 C19 1.872(4) . ?
P2 C28 1.880(4) . ?
P3 O3 1.562(2) . ?
P3 C46A 1.655(11) . ?
P3 C37 1.876(4) . ?
P3 C46 2.112(13) . ?
P4 O4 1.574(2) . ?
P4 C64 1.869(4) . ?
P4 C55 1.875(3) . ?
O5 C73 1.39(2) . ?
O5 C74 1.412(9) . ?
O5 C74A 1.442(14) . ?
O5 C73A 1.50(2) . ?
O7 C82 1.423(5) . ?
O7 C79 1.437(6) . ?
O8 C86 1.434(5) . ?
O8 C83 1.446(6) . ?
C1 C6 1.409(5) . ?
C1 C2 1.415(5) . ?
C2 C3 1.392(5) . ?
C2 C7 1.509(5) . ?
C3 C4 1.380(5) . ?
C3 H3A 0.9500 . ?
C4 C5 1.393(5) . ?
C4 C8 1.503(5) . ?
C5 C6 1.394(5) . ?
C5 H5A 0.9500 . ?
C6 C9 1.511(4) . ?
C7 H7A 0.9800 . ?
C7 H7B 0.9800 . ?
C7 H7C 0.9800 . ?
C8 H8A 0.9800 . ?
C8 H8B 0.9800 . ?
C8 H8C 0.9800 . ?
C9 H9A 0.9800 . ?
C9 H9B 0.9800 . ?
C9 H9C 0.9800 . ?
C10 C11 1.412(5) . ?
C10 C15 1.415(5) . ?
C11 C12 1.391(6) . ?
C11 C16 1.508(6) . ?
C12 C13 1.399(6) . ?
C12 H12A 0.9500 . ?
C13 C14 1.377(5) . ?
C13 C17 1.518(6) . ?
C14 C15 1.395(5) . ?
C14 H14A 0.9500 . ?
C15 C18 1.512(5) . ?
C16 H16A 0.9800 . ?
C16 H16B 0.9800 . ?
C16 H16C 0.9800 . ?
C17 H17A 0.9800 . ?
C17 H17B 0.9800 . ?
C17 H17C 0.9800 . ?
C18 H18A 0.9800 . ?
C18 H18B 0.9800 . ?
C18 H18C 0.9800 . ?
C19 C24 1.407(5) . ?
C19 C20 1.422(5) . ?
C20 C21 1.383(5) . ?
C20 C25 1.499(5) . ?
C21 C22 1.381(6) . ?
C21 H21A 0.9500 . ?
C22 C23 1.385(6) . ?
C22 C26 1.515(6) . ?
C23 C24 1.396(6) . ?
C23 H23A 0.9500 . ?
C24 C27 1.518(5) . ?
C25 H25A 0.9800 . ?
C25 H25B 0.9800 . ?
C25 H25C 0.9800 . ?
C26 H26A 0.9800 . ?
C26 H26B 0.9800 . ?
C26 H26C 0.9800 . ?
C27 H27A 0.9800 . ?
C27 H27B 0.9800 . ?
C27 H27C 0.9800 . ?
C28 C33 1.393(6) . ?
C28 C29 1.421(5) . ?
C29 C30 1.398(6) . ?
C29 C34 1.489(7) . ?
C30 C31 1.366(7) . ?
C30 H30A 0.9500 . ?
C31 C32 1.393(6) . ?
C31 C35 1.517(6) . ?
C32 C33 1.402(5) . ?
C32 H32A 0.9500 . ?
C33 C36 1.514(5) . ?
C34 H34A 0.9800 . ?
C34 H34B 0.9800 . ?
C34 H34C 0.9800 . ?
C35 H35A 0.9800 . ?
C35 H35B 0.9800 . ?
C35 H35C 0.9800 . ?
C36 H36A 0.9800 . ?
C36 H36B 0.9800 . ?
C36 H36C 0.9800 . ?
C37 C38 1.408(6) . ?
C37 C42 1.412(5) . ?
C38 C39 1.408(6) . ?
C38 C43 1.547(14) . ?
C38 C43A 1.60(3) . ?
C39 C40 1.379(6) . ?
C39 H39A 0.9500 . ?
C40 C41 1.367(6) . ?
C40 C44 1.518(6) . ?
C41 C42 1.383(5) . ?
C41 H41A 0.9500 . ?
C42 C45 1.503(5) . ?
C43 H43A 0.9800 . ?
C43 H43B 0.9800 . ?
C43 H43C 0.9800 . ?
C43A H43D 0.9800 . ?
C43A H43E 0.9800 . ?
C43A H43F 0.9800 . ?
C44 H44A 0.9800 . ?
C44 H44B 0.9800 . ?
C44 H44C 0.9800 . ?
C45 H45A 0.9800 . ?
C45 H45B 0.9800 . ?
C45 H45C 0.9800 . ?
C46 C47 1.3900 . ?
C46 C51 1.3900 . ?
C47 C48 1.3900 . ?
C47 C52 1.500(11) . ?
C48 C49 1.3900 . ?
C48 H48A 0.9500 . ?
C49 C50 1.3900 . ?
C49 C53 1.520(11) . ?
C50 C51 1.3900 . ?
C50 H50A 0.9500 . ?
C51 C54 1.558(18) . ?
C52 H52A 0.9800 . ?
C52 H52B 0.9800 . ?
C52 H52C 0.9800 . ?
C53 H53A 0.9800 . ?
C53 H53B 0.9800 . ?
C53 H53C 0.9800 . ?
C54 H54A 0.9800 . ?
C54 H54B 0.9800 . ?
C54 H54C 0.9800 . ?
C46A C47A 1.3900 . ?
C46A C51A 1.3900 . ?
C47A C48A 1.3900 . ?
C47A C52A 1.528(13) . ?
C48A C49A 1.3900 . ?
C48A H48B 0.9500 . ?
C49A C50A 1.3900 . ?
C49A C53A 1.547(13) . ?
C50A C51A 1.3900 . ?
C50A H50B 0.9500 . ?
C51A C54A 1.54(2) . ?
C52A H52D 0.9800 . ?
C52A H52E 0.9800 . ?
C52A H52F 0.9800 . ?
C53A H53D 0.9800 . ?
C53A H53E 0.9800 . ?
C53A H53F 0.9800 . ?
C54A H54D 0.9800 . ?
C54A H54E 0.9800 . ?
C54A H54F 0.9800 . ?
C55 C60 1.411(5) . ?
C55 C56 1.417(5) . ?
C56 C57 1.390(5) . ?
C56 C61 1.509(5) . ?
C57 C58 1.389(6) . ?
C57 H57A 0.9500 . ?
C58 C59 1.380(5) . ?
C58 C62 1.514(5) . ?
C59 C60 1.389(5) . ?
C59 H59A 0.9500 . ?
C60 C63 1.515(5) . ?
C61 H61A 0.9800 . ?
C61 H61B 0.9800 . ?
C61 H61C 0.9800 . ?
C62 H62A 0.9800 . ?
C62 H62B 0.9800 . ?
C62 H62C 0.9800 . ?
C63 H63A 0.9800 . ?
C63 H63B 0.9800 . ?
C63 H63C 0.9800 . ?
C64 C69 1.400(6) . ?
C64 C65 1.422(5) . ?
C65 C66 1.384(7) . ?
C65 C70 1.508(7) . ?
C66 C67 1.352(8) . ?
C66 H66A 0.9500 . ?
C67 C68 1.381(7) . ?
C67 C71 1.524(7) . ?
C68 C69 1.395(6) . ?
C68 H68A 0.9500 . ?
C69 C72 1.526(6) . ?
C70 H70A 0.9800 . ?
C70 H70B 0.9800 . ?
C70 H70C 0.9800 . ?
C71 H71A 0.9800 . ?
C71 H71B 0.9800 . ?
C71 H71C 0.9800 . ?
C72 H72A 0.9800 . ?
C72 H72B 0.9800 . ?
C72 H72C 0.9800 . ?
C73 H73A 0.9800 . ?
C73 H73B 0.9800 . ?
C73 H73C 0.9800 . ?
C74 C74 1.53(2) 3_676 ?
C74 H74A 0.9900 . ?
C74 H74B 0.9900 . ?
C73A H73D 0.9800 . ?
C73A H73E 0.9800 . ?
C73A H73F 0.9800 . ?
C74A C74A 1.38(3) 3_676 ?
C74A H74C 0.9900 . ?
C74A H74D 0.9900 . ?
O6 C75 1.44(2) . ?
O6 C78 1.448(12) . ?
C75 C76 1.651(16) . ?
C75 H75A 0.9900 . ?
C75 H75B 0.9900 . ?
C76 C77 1.499(12) . ?
C76 H76A 0.9900 . ?
C76 H76B 0.9900 . ?
C77 C78 1.512(13) . ?
C77 H77A 0.9900 . ?
C77 H77B 0.9900 . ?
C78 H78A 0.9900 . ?
C78 H78B 0.9900 . ?
O6A C75A 1.40(2) . ?
O6A C78A 1.412(12) . ?
C75A C76A 1.42(2) . ?
C75A H75C 0.9900 . ?
C75A H75D 0.9900 . ?
C76A C77A 1.541(12) . ?
C76A H76C 0.9900 . ?
C76A H76D 0.9900 . ?
C77A C78A 1.506(13) . ?
C77A H77C 0.9900 . ?
C77A H77D 0.9900 . ?
C78A H78C 0.9900 . ?
C78A H78D 0.9900 . ?
C79 C80 1.539(8) . ?
C79 H79A 0.9900 . ?
C79 H79B 0.9900 . ?
C80 C81 1.486(8) . ?
C80 H80A 0.9900 . ?
C80 H80B 0.9900 . ?
C81 C82 1.478(8) . ?
C81 H81A 0.9900 . ?
C81 H81B 0.9900 . ?
C82 H82A 0.9900 . ?
C82 H82B 0.9900 . ?
C83 C84 1.476(7) . ?
C83 H83A 0.9900 . ?
C83 H83B 0.9900 . ?
C84 C85 1.498(8) . ?
C84 H84A 0.9900 . ?
C84 H84B 0.9900 . ?
C85 C86 1.514(7) . ?
C85 H85A 0.9900 . ?
C85 H85B 0.9900 . ?
C86 H86A 0.9900 . ?
C86 H86B 0.9900 . ?
